data_7121549
loop_
_publ_author_name
'Wang, Cai-Yun'
'Wu, Guangcheng'
'Jiao, Tianyu'
'Shen, Libo'
'Ma, Ge'
'Pan, Yuanjiang'
'Li, Hao'

_publ_section_title
;
 Precursor control over the self-assembly of [2]catenanes via hydrazone
 condensation in water.
;
_journal_issue 40
_journal_name_full 'Chemical communications (Cambridge, England)'
_journal_page_first 5106
_journal_page_last 5109
_journal_paper_doi 10.1039/c8cc02599a
_journal_volume 54
_journal_year 2018
_chemical_formula_moiety '16(F3 P0.5), 4(C42 H36 N6 O2), 12(C2 H3 N), 2(O)'
_chemical_formula_sum 'C192 H180 F48 N36 O10 P8'
_chemical_formula_weight 4311.47
_space_group_crystal_system monoclinic
_space_group_IT_number 15
_space_group_name_Hall '-C 2yc'
_space_group_name_H-M_alt 'C 1 2/c 1'
_symmetry_space_group_name_Hall '-C 2yc'
_symmetry_space_group_name_H-M 'C 1 2/c 1'
_atom_sites_solution_hydrogens geom
_atom_sites_solution_primary dual
_audit_creation_date 2018-01-16
_audit_creation_method
;
Olex2 1.2
(compiled 2017.08.10 svn.r3458 for OlexSys, GUI svn.r5381)
;
_audit_update_record
;
2018-01-30 deposited with the CCDC.
2018-04-23 downloaded from the CCDC.
;
_cell_angle_alpha 90
_cell_angle_beta 105.457(2)
_cell_angle_gamma 90
_cell_formula_units_Z 8
_cell_length_a 34.3375(10)
_cell_length_b 27.6556(8)
_cell_length_c 43.5292(12)
_cell_measurement_reflns_used 9384
_cell_measurement_temperature 170(2)
_cell_measurement_theta_max 54.72
_cell_measurement_theta_min 3.748
_cell_volume 39841(2)
_computing_cell_refinement 'SAINT v8.37A (Bruker, 2015)'
_computing_data_reduction 'SAINT v8.37A (Bruker, 2015)'
_computing_molecular_graphics 'Olex2 (Dolomanov et al., 2009)'
_computing_publication_material 'Olex2 (Dolomanov et al., 2009)'
_computing_structure_refinement 'ShelXL (Sheldrick, 2015)'
_computing_structure_solution 'ShelXT (Sheldrick, 2015)'
_diffrn_ambient_temperature 169.99
_diffrn_measured_fraction_theta_full 0.997
_diffrn_measured_fraction_theta_max 0.995
_diffrn_measurement_device_type 'Bruker APEX-II CCD'
_diffrn_measurement_method '\f and \w scans'
_diffrn_radiation_type GaK\a
_diffrn_radiation_wavelength 1.34139
_diffrn_reflns_av_R_equivalents 0.0606
_diffrn_reflns_av_unetI/netI 0.0450
_diffrn_reflns_Laue_measured_fraction_full 0.997
_diffrn_reflns_Laue_measured_fraction_max 0.995
_diffrn_reflns_limit_h_max 41
_diffrn_reflns_limit_h_min -41
_diffrn_reflns_limit_k_max 33
_diffrn_reflns_limit_k_min -28
_diffrn_reflns_limit_l_max 52
_diffrn_reflns_limit_l_min -53
_diffrn_reflns_number 216258
_diffrn_reflns_point_group_measured_fraction_full 0.997
_diffrn_reflns_point_group_measured_fraction_max 0.995
_diffrn_reflns_theta_full 53.594
_diffrn_reflns_theta_max 55.003
_diffrn_reflns_theta_min 2.788
_diffrn_standards_number 0
_exptl_absorpt_coefficient_mu 1.055
_exptl_absorpt_correction_T_max 0.7508
_exptl_absorpt_correction_T_min 0.5722
_exptl_absorpt_correction_type multi-scan
_exptl_absorpt_process_details
'SADABS-2016/2 (Bruker,2016/2) was used for absorption correction. wR2(int) was 0.1030 before and 0.0701 after correction. The Ratio of minimum to maximum transmission is 0.7621. The \l/2 correction factor is Not present.'
_exptl_crystal_colour colourless
_exptl_crystal_colour_primary colourless
_exptl_crystal_density_diffrn 1.438
_exptl_crystal_description block
_exptl_crystal_F_000 17728
_exptl_crystal_size_max 0.1
_exptl_crystal_size_mid 0.08
_exptl_crystal_size_min 0.06
_refine_diff_density_max 1.384
_refine_diff_density_min -0.910
_refine_diff_density_rms 0.076
_refine_ls_extinction_method none
_refine_ls_goodness_of_fit_ref 1.023
_refine_ls_hydrogen_treatment constr
_refine_ls_matrix_type fullcycle
_refine_ls_number_parameters 2661
_refine_ls_number_reflns 37789
_refine_ls_number_restraints 0
_refine_ls_restrained_S_all 1.023
_refine_ls_R_factor_all 0.1056
_refine_ls_R_factor_gt 0.0806
_refine_ls_shift/su_max 0.058
_refine_ls_shift/su_mean 0.001
_refine_ls_structure_factor_coef Fsqd
_refine_ls_weighting_details 'w=1/[\s^2^(Fo^2^)+(0.1216P)^2^+128.0663P] where P=(Fo^2^+2Fc^2^)/3'
_refine_ls_weighting_scheme calc
_refine_ls_wR_factor_gt 0.2274
_refine_ls_wR_factor_ref 0.2467
_reflns_Friedel_coverage 0.000
_reflns_number_gt 26739
_reflns_number_total 37789
_reflns_threshold_expression 'I > 2\s(I)'
_cod_data_source_file c8cc02599a2.cif
_cod_data_source_block mjl18032_0m
_cod_depositor_comments 'Adding full bibliography for 7121548--7121549.cif.'
_cod_database_code 7121549
_shelx_shelxl_version_number 2017/1
_shelx_space_group_comment
;
The symmetry employed for this shelxl refinement is uniquely defined
by the following loop, which should always be used as a source of
symmetry information in preference to the above space-group names.
They are only intended as comments.
;
_shelx_estimated_absorpt_t_max 0.939
_shelx_estimated_absorpt_t_min 0.902
_olex2_refinement_description
;
1. Fixed Uiso
 At 1.2 times of:
  All C(H) groups, All C(H,H) groups, All N(H) groups
 At 1.5 times of:
  All C(H,H,H) groups
2.a Secondary CH2 refined with riding coordinates:
 C028(H02A,H02B), C029(H02D,H02E), C048(H04A,H04D), C04F(H04G,H04H), C057(H05A,
 H05B), C05J(H05I,H05J), C064(H06Q,H06S), C068(H06U,H06V), C06E(H06E,H06F),
 C06P(H06N,H06P), C06Y(H06A,H06B), C06Z(H06C,H06D), C071(H07A,H07B), C073(H07C,
 H07D), C074(H07E,H07F), C078(H07G,H07H)
2.b Aromatic/amide H refined with riding coordinates:
 N00T(H00T), N00W(H00W), N011(H011), N016(H016), N01D(H01D), N01I(H01I),
 N01L(H01L), N01V(H01V), C022(H022), C027(H027), C02B(H02C), C02D(H02F),
 C02E(H02G), C02F(H02H), C02I(H02I), C02J(H02J), C02K(H02K), C02L(H02L),
 C02M(H02M), C02N(H02N), C02P(H02P), C02R(H02R), C02T(H02T), C02V(H02V),
 C02Y(H02Y), C030(H030), C031(H031), C032(H032), C034(H034), C038(H038),
 C039(H039), C03A(H03A), C03B(H03B), C03E(H03E), C03J(H03J), C03L(H03L),
 C03O(H03O), C03P(H03P), C03S(H03S), C03W(H03W), C03Y(H03Y), C040(H040),
 C041(H041), C042(H042), C043(H043), C044(H044), C045(H045), C046(H046),
 C049(H049), C04A(H04E), C04B(H04B), C04C(H04C), C04D(H04F), C04G(H04L),
 C04H(H04M), C04I(H04I), C04J(H04J), C04K(H04K), C04M(H04N), C04O(H04O),
 C04P(H04P), C04Q(H04Q), C04S(H04S), C04U(H04U), C04X(H04X), C04Y(H04Y),
 C04Z(H04Z), C050(H050), C051(H051), C052(H052), C053(H053), C056(H056),
 C058(H058), C05A(H05C), C05C(H05D), C05D(H05E), C05E(H05F), C05F(H05K),
 C05G(H05G), C05H(H05H), C05K(H05M), C05L(H05L), C05M(H05P), C05N(H05N),
 C05O(H05O), C05P(H05R), C05Q(H05Q), C05S(H05S), C05U(H05U), C05V(H05V),
 C05W(H05W), C05X(H05X), C05Y(H05Y), C062(H062), C065(H065), C067(H067),
 C069(H069), C06A(H06G), C06B(H06I), C06C(H06W), C06D(H06J), C06F(H06L),
 C06H(H06H), C06I(H06X), C06J(H06M), C06K(H06K), C06L(H06Y), C06M(H06Z),
 C06O(H06O), C06R(H06R), C06T(H06T), C06U(H06)
2.c Idealised Me refined as rotating group:
 C07E(H07R,H07S,H07T), C07N(H07O,H07P,H07Q), C07V(H07L,H07M,H07N), C07X(H07I,
 H07J,H07K), C07Y(H07U,H07V,H07W), C080(H08G,H08H,H08I), C081(H08J,H08K,H08L),
 C082(H08M,H08N,H08O), C083(H08D,H08E,H08F), C086(H08A,H08B,H08C), C087(H08S,
 H08T,H08U), C088(H08P,H08Q,H08R)
;
_olex2_submission_special_instructions 'No special instructions were received'

loop_
_space_group_symop_operation_xyz
'x, y, z'
'-x, y, -z+1/2'
'x+1/2, y+1/2, z'
'-x+1/2, y+1/2, -z+1/2'
'-x, -y, -z'
'x, -y, z-1/2'
'-x+1/2, -y+1/2, -z'
'x+1/2, -y+1/2, z-1/2'

loop_
_atom_site_label
_atom_site_type_symbol
_atom_site_fract_x
_atom_site_fract_y
_atom_site_fract_z
_atom_site_U_iso_or_equiv
_atom_site_adp_type
_atom_site_occupancy
_atom_site_site_symmetry_order
_atom_site_calc_flag
_atom_site_refinement_flags_posn
_atom_site_refinement_flags_adp
_atom_site_refinement_flags_occupancy
P001 P 1.000000 0.54677(5) 0.750000 0.041 Uani 1 2 d S T P
P002 P 1.25077(3) 0.80289(4) 0.75197(3) 0.050 Uani 1 1 d . . .
P003 P 1.09785(3) 0.67568(4) 0.89666(3) 0.047 Uani 1 1 d . . .
P004 P 1.500000 0.56251(6) 0.750000 0.052 Uani 1 2 d S T P
P005 P 1.36865(3) 0.62852(4) 0.58739(3) 0.049 Uani 1 1 d . . .
P006 P 1.51722(3) 0.75020(4) 0.99534(2) 0.052 Uani 1 1 d . . .
P007 P 1.38139(3) 0.87645(4) 0.90906(3) 0.050 Uani 1 1 d . . .
P008 P 1.23475(4) 0.50402(5) 0.99940(3) 0.056 Uani 1 1 d . . .
P009 P 1.34627(3) 0.42304(4) 0.89658(3) 0.054 Uani 1 1 d . . .
F00A F 1.02484(7) 0.54682(10) 0.72356(6) 0.059 Uani 1 1 d . . .
F00B F 1.41408(7) 0.64521(9) 0.59369(6) 0.061 Uani 1 1 d . . .
F00C F 1.22329(7) 0.80512(12) 0.77638(6) 0.072 Uani 1 1 d . . .
F00D F 1.39158(8) 0.90500(11) 0.94204(6) 0.069 Uani 1 1 d . . .
F00E F 1.27843(7) 0.80045(12) 0.72772(7) 0.073 Uani 1 1 d . . .
O00F O 1.08484(8) 0.55123(10) 0.65143(6) 0.046 Uani 1 1 d . . .
F00G F 1.45910(7) 0.56208(12) 0.72194(6) 0.072 Uani 1 1 d . . .
O00H O 0.83617(8) 0.80185(10) 0.65629(6) 0.048 Uani 1 1 d . . .
O00I O 1.67363(8) 0.80439(10) 0.84470(6) 0.047 Uani 1 1 d . . .
O00J O 1.00323(9) 0.94727(11) 0.59370(6) 0.054 Uani 1 1 d . . .
N00K N 1.28386(8) 0.58361(10) 0.94206(6) 0.033 Uani 1 1 d . . .
O00L O 1.25742(9) 0.70757(11) 0.89795(7) 0.057 Uani 1 1 d . . .
N00M N 1.03335(8) 0.82804(10) 0.94718(6) 0.034 Uani 1 1 d . . .
F00N F 1.37874(8) 0.60296(11) 0.62122(6) 0.074 Uani 1 1 d . . .
O00O O 1.42391(8) 0.55157(10) 0.84091(6) 0.048 Uani 1 1 d . . .
F00P F 1.52404(10) 0.73250(12) 0.96245(7) 0.088 Uani 1 1 d . . .
F00Q F 1.10795(8) 0.73105(10) 0.90454(8) 0.075 Uani 1 1 d . . .
F00R F 1.37113(8) 0.84957(12) 0.87541(7) 0.080 Uani 1 1 d . . .
F00S F 1.06241(9) 0.67851(12) 0.91331(8) 0.082 Uani 1 1 d . . .
N00T N 1.10586(8) 0.55479(10) 0.70472(6) 0.033 Uani 1 1 d . . .
H00T H 1.080687 0.557756 0.705656 0.040 Uiso 1 1 calc R . .
F00U F 1.35840(9) 0.65603(13) 0.55427(7) 0.083 Uani 1 1 d . . .
F00V F 1.47430(8) 0.56264(15) 0.77527(7) 0.095 Uani 1 1 d . . .
N00W N 0.85811(8) 0.80369(11) 0.70929(6) 0.036 Uani 1 1 d . . .
H00W H 0.833301 0.809336 0.710406 0.043 Uiso 1 1 calc R . .
N00X N 1.13597(8) 0.55474(10) 0.73272(6) 0.033 Uani 1 1 d . . .
F00Y F 1.51115(9) 0.76704(12) 1.02852(6) 0.080 Uani 1 1 d . . .
F00Z F 1.06753(9) 0.69133(12) 0.86400(7) 0.084 Uani 1 1 d . . .
N010 N 0.88821(8) 0.80117(10) 0.73727(6) 0.034 Uani 1 1 d . . .
N011 N 1.64404(8) 0.80723(11) 0.79244(7) 0.036 Uani 1 1 d . . .
H011 H 1.667379 0.813724 0.788585 0.044 Uiso 1 1 calc R . .
F012 F 1.12857(9) 0.65994(11) 0.92905(7) 0.080 Uani 1 1 d . . .
F013 F 1.24012(10) 0.48815(13) 0.96598(7) 0.094 Uani 1 1 d . . .
F014 F 1.08686(10) 0.62093(10) 0.88794(7) 0.080 Uani 1 1 d . . .
N015 N 1.61021(8) 0.80327(10) 0.76713(7) 0.035 Uani 1 1 d . . .
N016 N 1.39416(8) 0.55457(11) 0.78872(7) 0.037 Uani 1 1 d . . .
H016 H 1.417031 0.563734 0.785023 0.045 Uiso 1 1 calc R . .
N017 N 1.05934(9) 0.93828(11) 0.67279(7) 0.038 Uani 1 1 d . . .
F018 F 1.22893(11) 0.52109(13) 1.03267(7) 0.091 Uani 1 1 d . . .
N019 N 1.30596(9) 0.69740(11) 0.66907(7) 0.039 Uani 1 1 d . . .
N01A N 1.42424(9) 0.79233(11) 0.56919(7) 0.040 Uani 1 1 d . . .
F01B F 1.35918(10) 0.67718(11) 0.60388(8) 0.082 Uani 1 1 d . . .
N01C N 1.36066(8) 0.54951(10) 0.76344(7) 0.034 Uani 1 1 d . . .
N01D N 1.04963(9) 0.93656(11) 0.64040(7) 0.041 Uani 1 1 d . . .
H01D H 1.068044 0.927972 0.630749 0.050 Uiso 1 1 calc R . .
F01E F 1.32752(10) 0.37027(10) 0.89171(8) 0.085 Uani 1 1 d . . .
F01F F 1.33650(8) 0.89281(12) 0.90283(8) 0.086 Uani 1 1 d . . .
N01G N 1.19101(9) 0.69181(11) 0.82257(7) 0.040 Uani 1 1 d . . .
F01H F 1.32286(8) 0.61275(14) 0.58147(7) 0.092 Uani 1 1 d . . .
N01I N 1.20601(9) 0.69506(12) 0.85494(7) 0.042 Uani 1 1 d . . .
H01I H 1.189425 0.691027 0.867047 0.051 Uiso 1 1 calc R . .
F01J F 1.13371(9) 0.67306(14) 0.88014(8) 0.093 Uani 1 1 d . . .
F01K F 1.500000 0.50558(17) 0.750000 0.093 Uani 1 2 d S T P
N01L N 1.29324(10) 0.69715(12) 0.63640(7) 0.044 Uani 1 1 d . . .
H01L H 1.310133 0.688444 0.625345 0.053 Uiso 1 1 calc R . .
N01M N 1.16213(9) 0.95914(12) 0.88967(7) 0.043 Uani 1 1 d . . .
N01N N 1.17693(9) 0.53656(11) 0.56476(7) 0.041 Uani 1 1 d . . .
N01O N 1.41806(9) 0.70495(12) 0.88448(7) 0.043 Uani 1 1 d . . .
N01P N 1.44680(10) 0.95000(11) 0.82911(7) 0.042 Uani 1 1 d . . .
N01Q N 1.03373(9) 0.64760(13) 0.61628(7) 0.047 Uani 1 1 d . . .
N01R N 1.28553(9) 0.90588(12) 0.62424(7) 0.044 Uani 1 1 d . . .
O01S O 1.24504(10) 0.70952(15) 0.59171(7) 0.076 Uani 1 1 d . . .
F01T F 1.36414(10) 0.47659(12) 0.90129(8) 0.092 Uani 1 1 d . . .
F01U F 1.28994(8) 0.80873(17) 0.78026(8) 0.109 Uani 1 1 d . . .
N01V N 1.46313(10) 0.95284(12) 0.86150(7) 0.048 Uani 1 1 d . . .
H01V H 1.447945 0.945616 0.874260 0.057 Uiso 1 1 calc R . .
F01W F 1.25481(11) 0.74674(12) 0.75612(9) 0.099 Uani 1 1 d . . .
O01X O 1.51405(10) 0.97008(16) 0.90345(7) 0.082 Uani 1 1 d . . .
F01Y F 1.37845(13) 0.58023(11) 0.57187(9) 0.105 Uani 1 1 d . . .
F01Z F 0.97117(11) 0.58670(15) 0.73072(8) 0.112 Uani 1 1 d . . .
F020 F 1.21208(8) 0.79553(19) 0.72387(7) 0.124 Uani 1 1 d . . .
F021 F 1.37835(12) 0.40623(13) 0.92727(8) 0.099 Uani 1 1 d . . .
C022 C 0.99752(11) 0.85028(13) 0.93988(8) 0.039 Uani 1 1 d . . .
H022 H 0.991684 0.873217 0.954281 0.046 Uiso 1 1 calc R . .
C023 C 0.92649(10) 0.83236(13) 0.66884(8) 0.036 Uani 1 1 d . . .
C024 C 1.20014(10) 0.56181(12) 0.85245(8) 0.034 Uani 1 1 d . . .
C025 C 1.09505(10) 0.87642(14) 0.96369(7) 0.037 Uani 1 1 d . . .
C026 C 1.34767(10) 0.62821(13) 0.95858(7) 0.037 Uani 1 1 d . . .
C027 C 1.24883(11) 0.60776(13) 0.93476(8) 0.038 Uani 1 1 d . . .
H027 H 1.243880 0.631223 0.949209 0.045 Uiso 1 1 calc R . .
C028 C 1.31745(10) 0.59844(14) 0.97009(8) 0.039 Uani 1 1 d . . .
H02A H 1.330831 0.569403 0.981462 0.047 Uiso 1 1 calc R . .
H02B H 1.306527 0.617702 0.985068 0.047 Uiso 1 1 calc R . .
C029 C 1.06637(10) 0.84438(14) 0.97518(8) 0.038 Uani 1 1 d . . .
H02D H 1.081062 0.815984 0.986458 0.046 Uiso 1 1 calc R . .
H02E H 1.054710 0.862418 0.990262 0.046 Uiso 1 1 calc R . .
F02A F 1.37588(11) 0.40971(18) 0.87657(9) 0.121 Uani 1 1 d . . .
C02B C 1.29050(10) 0.54828(13) 0.92264(8) 0.037 Uani 1 1 d . . .
H02C H 1.314579 0.529669 0.928853 0.044 Uiso 1 1 calc R . .
F02C F 1.500000 0.61910(17) 0.750000 0.109 Uani 1 2 d S T P
C02D C 1.51596(10) 0.78016(13) 0.68210(8) 0.038 Uani 1 1 d . . .
H02F H 1.491580 0.763927 0.682121 0.046 Uiso 1 1 calc R . .
C02E C 1.55751(11) 0.82136(13) 0.65395(9) 0.038 Uani 1 1 d . . .
H02G H 1.561618 0.834435 0.634870 0.046 Uiso 1 1 calc R . .
C02F C 1.26687(10) 0.52753(13) 0.67801(9) 0.038 Uani 1 1 d . . .
H02H H 1.242442 0.511284 0.677861 0.045 Uiso 1 1 calc R . .
F02G F 1.31403(11) 0.43994(14) 0.86516(10) 0.119 Uani 1 1 d . . .
F02H F 1.31513(11) 0.43742(14) 0.91494(11) 0.122 Uani 1 1 d . . .
C02I C 1.12325(10) 0.55773(12) 0.75777(8) 0.034 Uani 1 1 d . . .
H02I H 1.094993 0.559853 0.755413 0.041 Uiso 1 1 calc R . .
C02J C 1.21644(10) 0.55299(13) 0.82654(8) 0.037 Uani 1 1 d . . .
H02J H 1.244700 0.547982 0.830361 0.045 Uiso 1 1 calc R . .
C02K C 1.15841(10) 0.56823(13) 0.84634(8) 0.037 Uani 1 1 d . . .
H02K H 1.146770 0.574194 0.863476 0.045 Uiso 1 1 calc R . .
C02L C 1.19224(10) 0.55148(13) 0.79581(8) 0.037 Uani 1 1 d . . .
H02L H 1.203939 0.545983 0.778647 0.044 Uiso 1 1 calc R . .
C02M C 1.04159(11) 0.79387(13) 0.92764(8) 0.039 Uani 1 1 d . . .
H02M H 1.066398 0.776647 0.933762 0.046 Uiso 1 1 calc R . .
C02N C 1.30867(11) 0.56890(13) 0.65028(9) 0.039 Uani 1 1 d . . .
H02N H 1.312991 0.581818 0.631230 0.047 Uiso 1 1 calc R . .
C02O C 1.17339(10) 0.59175(13) 0.66573(8) 0.036 Uani 1 1 d . . .
C02P C 1.01453(10) 0.78395(13) 0.89921(8) 0.037 Uani 1 1 d . . .
H02P H 1.020591 0.759850 0.885629 0.044 Uiso 1 1 calc R . .
C02Q C 1.33061(10) 0.57575(12) 0.83048(8) 0.035 Uani 1 1 d . . .
C02R C 0.90936(11) 0.80980(14) 0.85101(8) 0.040 Uani 1 1 d . . .
H02R H 0.897375 0.814300 0.868116 0.048 Uiso 1 1 calc R . .
C02S C 1.29635(11) 0.86759(15) 0.57557(8) 0.043 Uani 1 1 d . . .
C02T C 1.34246(11) 0.67762(14) 0.95439(8) 0.041 Uani 1 1 d . . .
H02T H 1.320424 0.693183 0.959644 0.049 Uiso 1 1 calc R . .
C02U C 1.22734(10) 0.56620(12) 0.88477(8) 0.032 Uani 1 1 d . . .
C02V C 1.40920(11) 0.67730(13) 0.76606(9) 0.039 Uani 1 1 d . . .
H02V H 1.436388 0.669319 0.776611 0.047 Uiso 1 1 calc R . .
C02W C 1.58281(10) 0.84039(13) 0.83450(8) 0.037 Uani 1 1 d . . .
C02X C 1.29149(10) 0.66107(13) 0.84157(8) 0.037 Uani 1 1 d . . .
C02Y C 1.26307(10) 0.53893(13) 0.89419(8) 0.036 Uani 1 1 d . . .
H02Y H 1.268158 0.513983 0.880763 0.044 Uiso 1 1 calc R . .
C02Z C 1.04684(10) 0.60926(15) 0.56882(8) 0.044 Uani 1 1 d . . .
C030 C 0.96801(10) 0.79777(14) 0.83153(8) 0.039 Uani 1 1 d . . .
H030 H 0.996386 0.793598 0.835558 0.046 Uiso 1 1 calc R . .
C031 C 1.48321(11) 0.83076(14) 0.59958(9) 0.042 Uani 1 1 d . . .
H031 H 1.502164 0.856409 0.601779 0.051 Uiso 1 1 calc R . .
C032 C 1.30340(10) 0.60019(14) 0.80551(8) 0.038 Uani 1 1 d . . .
H032 H 1.298081 0.587942 0.784411 0.046 Uiso 1 1 calc R . .
C033 C 1.11309(11) 0.55044(12) 0.67534(8) 0.037 Uani 1 1 d . . .
C034 C 1.29640(10) 0.53239(12) 0.70630(9) 0.036 Uani 1 1 d . . .
H034 H 1.291846 0.520262 0.725463 0.044 Uiso 1 1 calc R . .
C035 C 0.86443(11) 0.79795(13) 0.67986(8) 0.038 Uani 1 1 d . . .
C036 C 1.38262(10) 0.68931(12) 0.78397(8) 0.037 Uani 1 1 d . . .
C037 C 1.12875(10) 0.93939(12) 0.78940(8) 0.037 Uani 1 1 d . . .
C038 C 0.94434(10) 0.79719(14) 0.80076(8) 0.039 Uani 1 1 d . . .
H038 H 0.956451 0.793182 0.783683 0.047 Uiso 1 1 calc R . .
C039 C 0.96914(10) 0.84046(13) 0.91197(8) 0.039 Uani 1 1 d . . .
H039 H 0.943273 0.855256 0.907653 0.047 Uiso 1 1 calc R . .
C03A C 1.21983(10) 0.59914(13) 0.90666(8) 0.038 Uani 1 1 d . . .
H03A H 1.194699 0.615686 0.902215 0.046 Uiso 1 1 calc R . .
C03B C 1.09092(11) 0.67490(14) 0.76957(9) 0.044 Uani 1 1 d . . .
H03B H 1.076534 0.672783 0.785383 0.052 Uiso 1 1 calc R . .
C03C C 0.95105(10) 0.80443(13) 0.85727(8) 0.036 Uani 1 1 d . . .
C03D C 1.24036(10) 0.54153(13) 0.61935(9) 0.038 Uani 1 1 d . . .
C03E C 1.61549(10) 0.81152(13) 0.73962(8) 0.037 Uani 1 1 d . . .
H03E H 1.641543 0.820638 0.738001 0.044 Uiso 1 1 calc R . .
F03F F 1.02944(13) 0.50881(17) 0.76932(10) 0.145 Uani 1 1 d . . .
C03G C 1.52103(10) 0.79904(12) 0.65324(8) 0.036 Uani 1 1 d . . .
C03H C 1.58256(10) 0.80729(12) 0.71074(8) 0.037 Uani 1 1 d . . .
C03I C 0.97793(10) 0.80900(12) 0.88991(8) 0.035 Uani 1 1 d . . .
C03J C 0.91869(10) 0.84571(13) 0.63692(8) 0.038 Uani 1 1 d . . .
H03J H 0.900942 0.826670 0.621022 0.045 Uiso 1 1 calc R . .
C03K C 1.40105(11) 0.68214(15) 0.93439(8) 0.042 Uani 1 1 d . . .
C03L C 1.40664(11) 0.63274(15) 0.93909(8) 0.044 Uani 1 1 d . . .
H03L H 1.428828 0.617306 0.933967 0.053 Uiso 1 1 calc R . .
C03M C 1.20678(11) 0.67784(14) 0.64967(9) 0.041 Uani 1 1 d . . .
C03N C 0.90246(10) 0.80246(12) 0.79433(8) 0.034 Uani 1 1 d . . .
C03O C 1.28433(10) 0.64165(14) 0.81121(8) 0.039 Uani 1 1 d . . .
H03O H 1.265824 0.657343 0.793944 0.047 Uiso 1 1 calc R . .
C03P C 1.20331(11) 0.57304(14) 0.56855(9) 0.044 Uani 1 1 d . . .
H03P H 1.199979 0.597132 0.552507 0.052 Uiso 1 1 calc R . .
C03Q C 1.13971(10) 0.94554(13) 0.82419(8) 0.038 Uani 1 1 d . . .
C03R C 1.33324(10) 0.55517(12) 0.70702(8) 0.036 Uani 1 1 d . . .
C03S C 0.88547(10) 0.80861(13) 0.82016(8) 0.038 Uani 1 1 d . . .
H03S H 0.857027 0.811980 0.816202 0.046 Uiso 1 1 calc R . .
C03T C 1.15052(10) 0.55798(12) 0.78969(8) 0.034 Uani 1 1 d . . .
C03U C 1.13266(11) 0.68207(13) 0.77869(9) 0.040 Uani 1 1 d . . .
C03V C 1.10717(11) 0.93113(12) 0.72274(8) 0.037 Uani 1 1 d . . .
C03W C 1.57786(11) 0.90649(14) 0.86956(9) 0.042 Uani 1 1 d . . .
H03W H 1.586577 0.921311 0.889932 0.050 Uiso 1 1 calc R . .
C03X C 1.54774(11) 0.92858(14) 0.84578(9) 0.041 Uani 1 1 d . . .
C03Y C 1.17737(11) 0.65299(14) 0.62708(8) 0.042 Uani 1 1 d . . .
H03Y H 1.168589 0.665155 0.605946 0.050 Uiso 1 1 calc R . .
C03Z C 1.27219(10) 0.54612(12) 0.64939(8) 0.035 Uani 1 1 d . . .
C040 C 1.16064(11) 0.61061(14) 0.63497(8) 0.040 Uani 1 1 d . . .
H040 H 1.140320 0.594318 0.619281 0.048 Uiso 1 1 calc R . .
C041 C 1.21347(11) 0.50284(13) 0.61404(9) 0.043 Uani 1 1 d . . .
H041 H 1.216758 0.477569 0.629295 0.051 Uiso 1 1 calc R . .
C042 C 0.87546(10) 0.80381(12) 0.76233(8) 0.035 Uani 1 1 d . . .
H042 H 0.847237 0.806769 0.759901 0.042 Uiso 1 1 calc R . .
C043 C 1.46081(11) 0.75768(14) 0.61808(9) 0.043 Uani 1 1 d . . .
H043 H 1.463760 0.732306 0.633239 0.052 Uiso 1 1 calc R . .
C044 C 1.09560(11) 0.92830(13) 0.68794(8) 0.038 Uani 1 1 d . . .
H044 H 1.114789 0.919171 0.676819 0.046 Uiso 1 1 calc R . .
C045 C 1.36957(12) 0.70466(14) 0.94246(8) 0.045 Uani 1 1 d . . .
H045 H 1.366186 0.738649 0.939931 0.054 Uiso 1 1 calc R . .
C046 C 1.10023(11) 0.61088(15) 0.54265(9) 0.045 Uani 1 1 d . . .
H046 H 1.116610 0.628573 0.532138 0.054 Uiso 1 1 calc R . .
C047 C 1.39514(10) 0.69391(13) 0.81892(8) 0.038 Uani 1 1 d . . .
C048 C 0.90721(11) 0.78793(14) 0.67850(9) 0.041 Uani 1 1 d . . .
H04A H 0.923430 0.776894 0.699688 0.049 Uiso 1 1 calc R . .
H04D H 0.907024 0.761674 0.663001 0.049 Uiso 1 1 calc R . .
C049 C 1.45094(11) 0.82850(14) 0.57300(9) 0.044 Uani 1 1 d . . .
H049 H 1.447566 0.852898 0.557146 0.053 Uiso 1 1 calc R . .
C04A C 1.40897(11) 0.94036(13) 0.82031(9) 0.041 Uani 1 1 d . . .
H04E H 1.394591 0.935423 0.835906 0.049 Uiso 1 1 calc R . .
C04B C 1.13412(10) 0.56596(13) 0.81566(8) 0.037 Uani 1 1 d . . .
H04B H 1.105749 0.569844 0.811913 0.044 Uiso 1 1 calc R . .
C04C C 1.37487(11) 0.72559(14) 0.83452(9) 0.042 Uani 1 1 d . . .
H04C H 1.352439 0.743659 0.822475 0.050 Uiso 1 1 calc R . .
C04D C 1.07028(11) 0.67083(14) 0.73765(9) 0.044 Uani 1 1 d . . .
H04F H 1.041818 0.666382 0.731780 0.053 Uiso 1 1 calc R . .
C04E C 1.64275(11) 0.80149(13) 0.82323(8) 0.038 Uani 1 1 d . . .
C04F C 1.35311(11) 0.53137(13) 0.82455(9) 0.040 Uani 1 1 d . . .
H04G H 1.336851 0.514000 0.805553 0.048 Uiso 1 1 calc R . .
H04H H 1.357593 0.509324 0.843080 0.048 Uiso 1 1 calc R . .
C04G C 1.36616(10) 0.55948(12) 0.73603(8) 0.036 Uani 1 1 d . . .
H04L H 1.392046 0.569786 0.734678 0.043 Uiso 1 1 calc R . .
C04H C 1.31799(11) 0.63632(13) 0.86642(8) 0.040 Uani 1 1 d . . .
H04M H 1.322995 0.648509 0.887515 0.047 Uiso 1 1 calc R . .
C04I C 1.14576(11) 0.91962(13) 0.74052(9) 0.040 Uani 1 1 d . . .
H04I H 1.165160 0.908906 0.730020 0.048 Uiso 1 1 calc R . .
C04J C 0.95220(10) 0.86122(14) 0.69163(8) 0.040 Uani 1 1 d . . .
H04J H 0.957531 0.853027 0.713552 0.048 Uiso 1 1 calc R . .
C04K C 0.93636(11) 0.88605(14) 0.62821(8) 0.040 Uani 1 1 d . . .
H04K H 0.930755 0.894418 0.606303 0.048 Uiso 1 1 calc R . .
C04L C 1.10595(11) 0.56129(15) 0.54734(8) 0.042 Uani 1 1 d . . .
C04M C 1.23490(11) 0.57610(14) 0.59513(9) 0.041 Uani 1 1 d . . .
H04N H 1.253504 0.602109 0.597253 0.049 Uiso 1 1 calc R . .
C04N C 0.96248(10) 0.91514(13) 0.65093(8) 0.037 Uani 1 1 d . . .
C04O C 1.15431(11) 0.88592(15) 0.94444(9) 0.045 Uani 1 1 d . . .
H04O H 1.177450 0.872222 0.939755 0.054 Uiso 1 1 calc R . .
C04P C 1.34953(12) 0.86830(15) 0.54886(9) 0.045 Uani 1 1 d . . .
H04P H 1.366366 0.885719 0.538619 0.054 Uiso 1 1 calc R . .
C04Q C 1.07935(11) 0.94741(13) 0.73878(8) 0.039 Uani 1 1 d . . .
H04Q H 1.052758 0.955704 0.726885 0.047 Uiso 1 1 calc R . .
F04R F 1.39095(15) 0.92393(15) 0.89261(8) 0.125 Uani 1 1 d . . .
C04S C 1.33700(11) 0.59480(14) 0.86110(8) 0.040 Uani 1 1 d . . .
H04S H 1.354825 0.578714 0.878567 0.048 Uiso 1 1 calc R . .
C04T C 1.32315(11) 0.92308(13) 0.68825(9) 0.040 Uani 1 1 d . . .
C04U C 1.11928(11) 0.97800(14) 0.83899(8) 0.040 Uani 1 1 d . . .
H04U H 1.097097 0.995920 0.826435 0.048 Uiso 1 1 calc R . .
C04V C 1.35352(11) 0.81879(14) 0.55229(8) 0.041 Uani 1 1 d . . .
C04W C 1.34486(11) 0.92916(13) 0.72218(9) 0.040 Uani 1 1 d . . .
C04X C 1.21842(11) 0.65971(15) 0.68060(9) 0.045 Uani 1 1 d . . .
H04X H 1.237996 0.676614 0.696527 0.053 Uiso 1 1 calc R . .
C04Y C 1.34312(11) 0.68722(13) 0.68198(8) 0.038 Uani 1 1 d . . .
H04Y H 1.361050 0.679961 0.669335 0.046 Uiso 1 1 calc R . .
C04Z C 1.34609(12) 0.93056(14) 0.77780(9) 0.044 Uani 1 1 d . . .
H04Z H 1.332060 0.928755 0.793852 0.053 Uiso 1 1 calc R . .
C050 C 1.39669(11) 0.67679(13) 0.73303(9) 0.040 Uani 1 1 d . . .
H050 H 1.415572 0.669206 0.721282 0.048 Uiso 1 1 calc R . .
C051 C 1.54582(10) 0.78496(13) 0.71017(9) 0.038 Uani 1 1 d . . .
H051 H 1.541420 0.772949 0.729420 0.045 Uiso 1 1 calc R . .
C052 C 1.34259(11) 0.69988(14) 0.76732(8) 0.040 Uani 1 1 d . . .
H052 H 1.323769 0.708343 0.778939 0.048 Uiso 1 1 calc R . .
C053 C 1.59527(11) 0.86347(14) 0.86404(8) 0.040 Uani 1 1 d . . .
H053 H 1.615999 0.849392 0.880556 0.048 Uiso 1 1 calc R . .
C054 C 1.06971(11) 0.66632(13) 0.68023(9) 0.041 Uani 1 1 d . . .
C055 C 1.35715(11) 0.68714(13) 0.71696(8) 0.037 Uani 1 1 d . . .
C056 C 1.32087(11) 0.89283(15) 0.56037(9) 0.044 Uani 1 1 d . . .
H056 H 1.318088 0.926883 0.557815 0.053 Uiso 1 1 calc R . .
C057 C 1.15645(11) 0.54470(14) 0.67407(9) 0.041 Uani 1 1 d . . .
H05A H 1.173085 0.533321 0.695036 0.050 Uiso 1 1 calc R . .
H05B H 1.157819 0.519964 0.657956 0.050 Uiso 1 1 calc R . .
C058 C 1.15655(11) 0.92348(13) 0.77347(9) 0.042 Uani 1 1 d . . .
H058 H 1.183174 0.915182 0.785290 0.050 Uiso 1 1 calc R . .
C059 C 1.39336(11) 0.54597(13) 0.81929(9) 0.038 Uani 1 1 d . . .
C05A C 1.08751(11) 0.92559(14) 0.95900(8) 0.041 Uani 1 1 d . . .
H05C H 1.064606 0.939490 0.963932 0.049 Uiso 1 1 calc R . .
N05B N 1.48380(13) 0.56345(15) 0.99747(10) 0.068 Uani 1 1 d . . .
C05C C 1.08974(11) 0.95160(13) 0.77128(8) 0.040 Uani 1 1 d . . .
H05D H 1.070382 0.962859 0.781645 0.048 Uiso 1 1 calc R . .
C05D C 0.97010(10) 0.90181(14) 0.68266(8) 0.040 Uani 1 1 d . . .
H05E H 0.987908 0.920827 0.698530 0.047 Uiso 1 1 calc R . .
C05E C 1.58795(11) 0.82484(13) 0.68203(8) 0.039 Uani 1 1 d . . .
H05F H 1.612927 0.839405 0.681800 0.047 Uiso 1 1 calc R . .
C05F C 1.18210(11) 0.50116(14) 0.58669(9) 0.045 Uani 1 1 d . . .
H05K H 1.163850 0.474644 0.583258 0.053 Uiso 1 1 calc R . .
C05G C 1.38712(12) 0.73072(14) 0.86703(9) 0.044 Uani 1 1 d . . .
H05G H 1.373459 0.752830 0.877236 0.053 Uiso 1 1 calc R . .
C05H C 1.32488(12) 0.92686(14) 0.74607(9) 0.044 Uani 1 1 d . . .
H05H H 1.296390 0.922701 0.740533 0.053 Uiso 1 1 calc R . .
C05I C 1.09064(11) 0.67317(13) 0.71428(9) 0.041 Uani 1 1 d . . .
C05J C 1.60169(11) 0.79309(13) 0.82902(9) 0.042 Uani 1 1 d . . .
H05I H 1.583855 0.776501 0.810359 0.050 Uiso 1 1 calc R . .
H05J H 1.604635 0.771969 0.847861 0.050 Uiso 1 1 calc R . .
C05K C 1.15282(11) 0.68510(13) 0.81265(9) 0.042 Uani 1 1 d . . .
H05M H 1.137345 0.682034 0.827679 0.051 Uiso 1 1 calc R . .
C05L C 1.12873(11) 0.85679(14) 0.95640(8) 0.042 Uani 1 1 d . . .
H05L H 1.134332 0.823248 0.959592 0.050 Uiso 1 1 calc R . .
C05M C 1.03365(11) 0.64049(15) 0.67051(9) 0.047 Uani 1 1 d . . .
H05P H 1.020793 0.629221 0.685958 0.057 Uiso 1 1 calc R . .
C05N C 1.17102(12) 0.91955(15) 0.84413(9) 0.046 Uani 1 1 d . . .
H05N H 1.185277 0.896421 0.835182 0.056 Uiso 1 1 calc R . .
C05O C 1.30002(11) 0.81812(15) 0.57848(9) 0.046 Uani 1 1 d . . .
H05O H 1.283024 0.800755 0.588607 0.055 Uiso 1 1 calc R . .
C05P C 1.33866(10) 0.57293(13) 0.67856(8) 0.038 Uani 1 1 d . . .
H05R H 1.363463 0.588140 0.678546 0.045 Uiso 1 1 calc R . .
C05Q C 1.38016(11) 0.60577(14) 0.95116(8) 0.041 Uani 1 1 d . . .
H05Q H 1.384203 0.571961 0.954374 0.049 Uiso 1 1 calc R . .
F05R F 1.55974(11) 0.7734(2) 1.00350(9) 0.138 Uani 1 1 d . . .
C05S C 1.11324(12) 0.95463(14) 0.94715(8) 0.044 Uani 1 1 d . . .
H05S H 1.108038 0.988320 0.944442 0.053 Uiso 1 1 calc R . .
C05T C 1.14622(11) 0.93498(15) 0.93930(8) 0.043 Uani 1 1 d . . .
C05U C 1.08165(11) 0.53583(15) 0.56260(9) 0.046 Uani 1 1 d . . .
H05U H 1.085238 0.501961 0.565754 0.055 Uiso 1 1 calc R . .
C05V C 1.13275(11) 0.68103(14) 0.72371(9) 0.043 Uani 1 1 d . . .
H05V H 1.147191 0.683389 0.707947 0.052 Uiso 1 1 calc R . .
C05W C 1.28686(11) 0.89751(15) 0.67848(9) 0.045 Uani 1 1 d . . .
H05W H 1.274326 0.885811 0.694018 0.055 Uiso 1 1 calc R . .
C05X C 1.53548(11) 0.90580(14) 0.81614(9) 0.043 Uani 1 1 d . . .
H05X H 1.515018 0.920145 0.799535 0.052 Uiso 1 1 calc R . .
C05Y C 1.20187(11) 0.61747(15) 0.68842(8) 0.043 Uani 1 1 d . . .
H05Y H 1.210131 0.605830 0.709709 0.051 Uiso 1 1 calc R . .
N05Z N 1.22947(13) 0.81014(15) 0.99798(10) 0.069 Uani 1 1 d . . .
C060 C 1.01144(11) 0.94809(13) 0.62268(9) 0.041 Uani 1 1 d . . .
C061 C 1.48840(10) 0.79553(12) 0.62350(9) 0.038 Uani 1 1 d . . .
C062 C 1.33008(11) 0.69828(14) 0.73486(9) 0.041 Uani 1 1 d . . .
H062 H 1.302616 0.704826 0.724283 0.049 Uiso 1 1 calc R . .
C063 C 1.24555(11) 0.70429(13) 0.86905(9) 0.043 Uani 1 1 d . . .
C064 C 1.27339(11) 0.70876(14) 0.84733(10) 0.045 Uani 1 1 d . . .
H06Q H 1.257990 0.722409 0.826632 0.054 Uiso 1 1 calc R . .
H06S H 1.295460 0.731601 0.856981 0.054 Uiso 1 1 calc R . .
C065 C 1.13088(12) 0.98432(15) 0.87146(9) 0.046 Uani 1 1 d . . .
H065 H 1.116740 1.006627 0.881133 0.055 Uiso 1 1 calc R . .
F066 F 1.47624(14) 0.7248(2) 0.98854(8) 0.165 Uani 1 1 d . . .
C067 C 1.40797(12) 0.93993(13) 0.76255(9) 0.043 Uani 1 1 d . . .
H067 H 1.436358 0.944938 0.768108 0.051 Uiso 1 1 calc R . .
C068 C 1.13967(12) 0.53623(16) 0.53750(9) 0.048 Uani 1 1 d . . .
H06U H 1.131789 0.502479 0.531191 0.058 Uiso 1 1 calc R . .
H06V H 1.145003 0.553050 0.518960 0.058 Uiso 1 1 calc R . .
C069 C 1.08547(13) 0.68396(15) 0.65611(9) 0.048 Uani 1 1 d . . .
H069 H 1.109323 0.703061 0.661570 0.057 Uiso 1 1 calc R . .
C06A C 1.38681(11) 0.93569(13) 0.73113(9) 0.042 Uani 1 1 d . . .
H06G H 1.400917 0.937212 0.715120 0.050 Uiso 1 1 calc R . .
C06B C 1.55275(11) 0.86268(14) 0.81068(9) 0.042 Uani 1 1 d . . .
H06I H 1.544008 0.847872 0.790307 0.051 Uiso 1 1 calc R . .
C06C C 1.06747(13) 0.67448(15) 0.62485(10) 0.051 Uani 1 1 d . . .
H06W H 1.078928 0.687025 0.608901 0.061 Uiso 1 1 calc R . .
C06D C 1.42930(12) 0.75674(14) 0.59095(9) 0.046 Uani 1 1 d . . .
H06J H 1.410775 0.730515 0.587486 0.055 Uiso 1 1 calc R . .
C06E C 0.98119(12) 0.95997(14) 0.64091(10) 0.047 Uani 1 1 d . . .
H06E H 0.959566 0.980362 0.627475 0.056 Uiso 1 1 calc R . .
H06F H 0.994676 0.978853 0.660122 0.056 Uiso 1 1 calc R . .
C06F C 1.32828(11) 0.79317(14) 0.56682(9) 0.044 Uani 1 1 d . . .
H06L H 1.330344 0.758987 0.568729 0.053 Uiso 1 1 calc R . .
C06G C 1.38765(11) 0.93687(13) 0.78639(9) 0.041 Uani 1 1 d . . .
C06H C 1.42675(12) 0.66728(15) 0.83808(9) 0.047 Uani 1 1 d . . .
H06H H 1.440978 0.644864 0.828565 0.056 Uiso 1 1 calc R . .
C06I C 1.07082(12) 0.63432(15) 0.55325(9) 0.047 Uani 1 1 d . . .
H06X H 1.066971 0.668112 0.549821 0.056 Uiso 1 1 calc R . .
C06J C 1.31946(13) 0.93268(15) 0.63277(10) 0.049 Uani 1 1 d . . .
H06M H 1.330376 0.945894 0.616712 0.059 Uiso 1 1 calc R . .
C06K C 1.18174(12) 0.92659(16) 0.87640(9) 0.050 Uani 1 1 d . . .
H06K H 1.203237 0.908305 0.889541 0.060 Uiso 1 1 calc R . .
C06L C 1.01655(12) 0.63120(16) 0.63871(9) 0.051 Uani 1 1 d . . .
H06Y H 0.992279 0.612949 0.632489 0.061 Uiso 1 1 calc R . .
C06M C 1.05220(12) 0.55960(16) 0.57324(9) 0.049 Uani 1 1 d . . .
H06Z H 1.035609 0.541959 0.583594 0.058 Uiso 1 1 calc R . .
F06N F 1.19122(12) 0.4841(2) 0.99072(9) 0.150 Uani 1 1 d . . .
C06O C 1.33845(13) 0.94119(14) 0.66404(9) 0.047 Uani 1 1 d . . .
H06O H 1.362564 0.959821 0.669376 0.056 Uiso 1 1 calc R . .
C06P C 1.38675(11) 0.79318(16) 0.54202(9) 0.049 Uani 1 1 d . . .
H06N H 1.378281 0.759696 0.535403 0.058 Uiso 1 1 calc R . .
H06P H 1.392206 0.810187 0.523588 0.058 Uiso 1 1 calc R . .
F06Q F 1.37268(18) 0.82957(12) 0.92538(10) 0.139 Uani 1 1 d . . .
C06R C 1.26902(12) 0.88901(16) 0.64672(9) 0.049 Uani 1 1 d . . .
H06R H 1.244648 0.870918 0.640641 0.058 Uiso 1 1 calc R . .
N06S N 1.11478(15) 0.74756(17) 0.58910(12) 0.081 Uani 1 1 d . . .
C06T C 1.43756(12) 0.67298(16) 0.87039(9) 0.050 Uani 1 1 d . . .
H06T H 1.459051 0.654246 0.883123 0.059 Uiso 1 1 calc R . .
C06U C 1.15308(11) 0.68532(14) 0.75515(9) 0.044 Uani 1 1 d . . .
H06 H 1.181444 0.690565 0.760994 0.052 Uiso 1 1 calc R . .
N06V N 1.27407(16) 0.91775(16) 0.82589(11) 0.083 Uani 1 1 d . . .
F06W F 1.42695(10) 0.8616(2) 0.91514(10) 0.156 Uani 1 1 d . . .
C06X C 1.25494(12) 0.71017(15) 0.62091(9) 0.048 Uani 1 1 d . . .
C06Y C 1.22628(12) 0.72271(15) 0.64031(10) 0.051 Uani 1 1 d . . .
H06A H 1.205006 0.744495 0.627831 0.061 Uiso 1 1 calc R . .
H06B H 1.241081 0.740155 0.659786 0.061 Uiso 1 1 calc R . .
C06Z C 1.42975(12) 0.71072(17) 0.92010(8) 0.051 Uani 1 1 d . . .
H06C H 1.428778 0.745345 0.925620 0.062 Uiso 1 1 calc R . .
H06D H 1.457734 0.699048 0.929057 0.062 Uiso 1 1 calc R . .
F070 F 1.27715(13) 0.5249(3) 1.00740(8) 0.180 Uani 1 1 d . . .
C071 C 1.17318(12) 0.96543(16) 0.92496(9) 0.050 Uani 1 1 d . . .
H07A H 1.170406 0.999874 0.930194 0.060 Uiso 1 1 calc R . .
H07B H 1.201704 0.955829 0.934098 0.060 Uiso 1 1 calc R . .
N072 N 1.53882(16) 0.67158(16) 0.82485(11) 0.083 Uani 1 1 d . . .
C073 C 1.52844(12) 0.97534(15) 0.85237(10) 0.050 Uani 1 1 d . . .
H07C H 1.549779 0.998916 0.862313 0.060 Uiso 1 1 calc R . .
H07D H 1.512130 0.989267 0.832058 0.060 Uiso 1 1 calc R . .
C074 C 1.26724(12) 0.89493(18) 0.58973(9) 0.053 Uani 1 1 d . . .
H07E H 1.259498 0.925556 0.577902 0.064 Uiso 1 1 calc R . .
H07F H 1.242437 0.875439 0.587424 0.064 Uiso 1 1 calc R . .
O075 O 1.07457(14) 0.44119(17) 0.95945(11) 0.108 Uani 1 1 d . . .
N076 N 1.13714(15) 0.50528(16) 0.90606(11) 0.081 Uani 1 1 d . . .
F077 F 1.24639(15) 0.85828(14) 0.74752(15) 0.157 Uani 1 1 d . . .
C078 C 1.01668(12) 0.63583(18) 0.58188(9) 0.055 Uani 1 1 d . . .
H07G H 1.008689 0.666106 0.569691 0.066 Uiso 1 1 calc R . .
H07H H 0.992186 0.615674 0.579272 0.066 Uiso 1 1 calc R . .
C079 C 1.50181(13) 0.96640(17) 0.87428(10) 0.054 Uani 1 1 d . . .
C07A C 1.27162(14) 0.88113(17) 0.83693(12) 0.060 Uani 1 1 d . . .
N07B N 1.25185(14) 0.8684(2) 0.92685(11) 0.089 Uani 1 1 d . . .
C07C C 1.53269(15) 0.63526(17) 0.83492(11) 0.060 Uani 1 1 d . . .
C07D C 1.21883(14) 0.78675(17) 0.97517(12) 0.061 Uani 1 1 d . . .
C07E C 1.52514(14) 0.58890(17) 0.84763(12) 0.062 Uani 1 1 d . . .
H07R H 1.532632 0.590439 0.870967 0.093 Uiso 1 1 calc GR . .
H07S H 1.541277 0.563963 0.840761 0.093 Uiso 1 1 calc GR . .
H07T H 1.496392 0.580883 0.839777 0.093 Uiso 1 1 calc GR . .
C07F C 1.46994(14) 0.53818(18) 0.97590(11) 0.062 Uani 1 1 d . . .
N07G N 1.37580(17) 0.76085(18) 1.01368(11) 0.087 Uani 1 1 d . . .
N07H N 1.50373(14) 0.6136(2) 0.92485(11) 0.093 Uani 1 1 d . . .
F07I F 1.4994(2) 0.7960(2) 0.97891(13) 0.189 Uani 1 1 d . . .
C07J C 1.52973(15) 0.6125(2) 0.94731(12) 0.073 Uani 1 1 d . . .
O07K O 1.17819(15) 0.68414(18) 0.53527(14) 0.131 Uani 1 1 d . . .
F07L F 1.2192(2) 0.55311(18) 0.98365(13) 0.186 Uani 1 1 d . . .
C07M C 1.39645(17) 0.7930(2) 1.01146(12) 0.069 Uani 1 1 d . . .
C07N C 1.26835(15) 0.83477(17) 0.85088(12) 0.067 Uani 1 1 d . . .
H07O H 1.281141 0.836124 0.873861 0.101 Uiso 1 1 calc GR . .
H07P H 1.281916 0.810312 0.841125 0.101 Uiso 1 1 calc GR . .
H07Q H 1.239776 0.826236 0.847191 0.101 Uiso 1 1 calc GR . .
C07O C 1.27785(15) 0.8655(2) 0.94827(13) 0.075 Uani 1 1 d . . .
F07P F 1.5362(2) 0.70274(18) 1.01246(13) 0.181 Uani 1 1 d . . .
C07Q C 1.12640(16) 0.52501(19) 0.92482(12) 0.068 Uani 1 1 d . . .
C07R C 1.12577(18) 0.7685(2) 0.57142(13) 0.074 Uani 1 1 d . . .
N07S N 1.45031(18) 0.9712(2) 1.00821(13) 0.107 Uani 1 1 d . . .
F07T F 1.2484(2) 0.45584(19) 1.01455(14) 0.199 Uani 1 1 d . . .
C07U C 1.46812(18) 0.9476(2) 0.99571(13) 0.082 Uani 1 1 d . . .
C07V C 1.20524(17) 0.7584(2) 0.94627(13) 0.079 Uani 1 1 d . . .
H07L H 1.183634 0.736433 0.948301 0.119 Uiso 1 1 calc GR . .
H07M H 1.227889 0.739452 0.942914 0.119 Uiso 1 1 calc GR . .
H07N H 1.194995 0.779997 0.928085 0.119 Uiso 1 1 calc GR . .
N07W N 1.3719(2) 0.4905(2) 0.98302(14) 0.111 Uani 1 1 d . . .
C07X C 1.45321(18) 0.5078(2) 0.94853(13) 0.081 Uani 1 1 d . . .
H07I H 1.434750 0.484178 0.953838 0.121 Uiso 1 1 calc GR . .
H07J H 1.475127 0.490808 0.942541 0.121 Uiso 1 1 calc GR . .
H07K H 1.438401 0.527879 0.930667 0.121 Uiso 1 1 calc GR . .
C07Y C 1.56238(16) 0.6124(3) 0.97584(14) 0.093 Uani 1 1 d . . .
H07U H 1.554636 0.631159 0.992397 0.139 Uiso 1 1 calc GR . .
H07V H 1.586344 0.627009 0.971432 0.139 Uiso 1 1 calc GR . .
H07W H 1.568465 0.579099 0.983176 0.139 Uiso 1 1 calc GR . .
C07Z C 1.3518(2) 0.4574(2) 0.98541(14) 0.091 Uani 1 1 d . . .
C080 C 1.31232(17) 0.8628(3) 0.97637(14) 0.100 Uani 1 1 d . . .
H08G H 1.305572 0.878925 0.994328 0.150 Uiso 1 1 calc GR . .
H08H H 1.335676 0.878774 0.971886 0.150 Uiso 1 1 calc GR . .
H08I H 1.318842 0.828804 0.981761 0.150 Uiso 1 1 calc GR . .
C081 C 1.42195(18) 0.8336(2) 1.00889(14) 0.087 Uani 1 1 d . . .
H08J H 1.421760 0.857077 1.025690 0.130 Uiso 1 1 calc GR . .
H08K H 1.411733 0.848889 0.987994 0.130 Uiso 1 1 calc GR . .
H08L H 1.449628 0.822199 1.011258 0.130 Uiso 1 1 calc GR . .
C082 C 1.4918(2) 0.9199(3) 0.97800(16) 0.106 Uani 1 1 d . . .
H08M H 1.513433 0.902340 0.993076 0.159 Uiso 1 1 calc GR . .
H08N H 1.503506 0.942113 0.965374 0.159 Uiso 1 1 calc GR . .
H08O H 1.474021 0.896825 0.963779 0.159 Uiso 1 1 calc GR . .
C083 C 1.1132(3) 0.5499(3) 0.94916(15) 0.118 Uani 1 1 d . . .
H08D H 1.136674 0.562361 0.965251 0.178 Uiso 1 1 calc GR . .
H08E H 1.098198 0.527462 0.959219 0.178 Uiso 1 1 calc GR . .
H08F H 1.095536 0.576856 0.939615 0.178 Uiso 1 1 calc GR . .
C084 C 1.2833(2) 0.6987(3) 0.50414(17) 0.107 Uani 1 1 d . . .
N085 N 1.3016(2) 0.7286(3) 0.49517(18) 0.150 Uani 1 1 d . . .
C086 C 1.1389(3) 0.7958(3) 0.54749(16) 0.136 Uani 1 1 d . . .
H08A H 1.168031 0.801681 0.554969 0.204 Uiso 1 1 calc GR . .
H08B H 1.124525 0.826737 0.543797 0.204 Uiso 1 1 calc GR . .
H08C H 1.132970 0.777307 0.527567 0.204 Uiso 1 1 calc GR . .
C087 C 1.2583(2) 0.6683(3) 0.51753(18) 0.134 Uani 1 1 d . . .
H08S H 1.272066 0.661679 0.539916 0.200 Uiso 1 1 calc GR . .
H08T H 1.253217 0.637815 0.505681 0.200 Uiso 1 1 calc GR . .
H08U H 1.232606 0.684664 0.516184 0.200 Uiso 1 1 calc GR . .
C088 C 1.3261(2) 0.4163(3) 0.98855(18) 0.116 Uani 1 1 d . . .
H08P H 1.338974 0.398059 1.007883 0.174 Uiso 1 1 calc GR . .
H08Q H 1.322341 0.395197 0.969912 0.174 Uiso 1 1 calc GR . .
H08R H 1.299733 0.428251 0.989962 0.174 Uiso 1 1 calc GR . .

loop_
_atom_site_aniso_label
_atom_site_aniso_U_11
_atom_site_aniso_U_22
_atom_site_aniso_U_33
_atom_site_aniso_U_23
_atom_site_aniso_U_13
_atom_site_aniso_U_12
P001 0.027 0.051 0.048 0.000 0.017 0.000
P002 0.029 0.073 0.054 0.008 0.019 0.004
P003 0.042 0.049 0.055 0.005 0.025 0.007
P004 0.029 0.074 0.059 0.000 0.019 0.000
P005 0.047 0.054 0.052 0.006 0.021 -0.006
P006 0.054 0.061 0.043 -0.004 0.016 -0.020
P007 0.043 0.061 0.049 -0.006 0.018 0.005
P008 0.057 0.070 0.042 -0.005 0.017 -0.025
P009 0.041 0.055 0.073 0.008 0.029 0.006
F00A 0.039 0.091 0.055 0.004 0.027 0.001
F00B 0.047 0.065 0.077 0.012 0.028 -0.004
F00C 0.034 0.129 0.058 -0.004 0.023 0.002
F00D 0.070 0.086 0.052 -0.013 0.021 0.007
F00E 0.045 0.110 0.076 0.022 0.037 0.014
O00F 0.050 0.052 0.032 0.003 0.007 -0.001
F00G 0.032 0.115 0.068 0.007 0.014 0.001
O00H 0.044 0.061 0.035 0.002 0.004 -0.001
O00I 0.049 0.049 0.042 -0.006 0.008 -0.005
O00J 0.059 0.063 0.037 0.006 0.006 -0.009
N00K 0.034 0.035 0.031 0.000 0.011 -0.002
O00L 0.053 0.068 0.046 -0.008 0.008 0.007
N00M 0.033 0.037 0.031 0.000 0.009 -0.002
F00N 0.052 0.100 0.070 0.033 0.017 -0.012
O00O 0.041 0.053 0.045 -0.003 0.003 0.003
F00P 0.111 0.105 0.059 -0.027 0.041 -0.050
F00Q 0.069 0.053 0.107 -0.001 0.031 -0.005
F00R 0.054 0.116 0.069 -0.038 0.016 0.009
F00S 0.069 0.091 0.108 -0.004 0.061 -0.010
N00T 0.027 0.041 0.030 0.001 0.007 0.001
F00U 0.074 0.116 0.063 0.029 0.022 -0.011
F00V 0.038 0.183 0.071 0.003 0.029 0.010
N00W 0.026 0.045 0.035 -0.004 0.007 -0.002
N00X 0.030 0.036 0.031 0.001 0.004 -0.003
F00Y 0.083 0.105 0.063 -0.025 0.037 -0.033
F00Z 0.075 0.086 0.079 0.028 -0.001 -0.006
N010 0.029 0.037 0.034 -0.004 0.007 -0.003
N011 0.030 0.044 0.038 -0.003 0.013 -0.003
F012 0.084 0.082 0.065 0.009 0.005 -0.001
F013 0.101 0.128 0.064 -0.034 0.044 -0.055
F014 0.088 0.056 0.090 -0.004 0.010 0.008
N015 0.032 0.034 0.040 -0.003 0.010 0.000
N016 0.029 0.045 0.039 -0.004 0.010 -0.001
N017 0.042 0.039 0.034 -0.001 0.008 -0.009
F018 0.113 0.111 0.061 -0.028 0.043 -0.053
N019 0.046 0.039 0.032 -0.002 0.011 -0.007
N01A 0.036 0.045 0.040 -0.002 0.011 0.006
F01B 0.090 0.076 0.100 -0.003 0.059 0.011
N01C 0.030 0.036 0.037 -0.001 0.010 0.004
N01D 0.043 0.049 0.032 -0.001 0.010 -0.007
F01E 0.084 0.050 0.114 0.008 0.016 0.006
F01F 0.046 0.099 0.107 -0.041 0.012 0.015
N01G 0.041 0.037 0.044 -0.001 0.012 0.005
F01H 0.053 0.146 0.074 0.031 0.010 -0.034
N01I 0.039 0.052 0.036 0.000 0.012 0.007
F01J 0.070 0.133 0.094 -0.007 0.055 0.009
F01K 0.055 0.076 0.138 0.000 0.009 0.000
N01L 0.047 0.054 0.031 0.000 0.011 -0.009
N01M 0.043 0.050 0.034 0.004 0.007 -0.015
N01N 0.037 0.047 0.041 -0.001 0.011 0.006
N01O 0.043 0.051 0.035 0.003 0.010 -0.015
N01P 0.048 0.039 0.039 0.000 0.011 0.008
N01Q 0.038 0.058 0.043 0.004 0.010 0.014
N01R 0.039 0.050 0.043 0.003 0.012 0.010
O01S 0.059 0.125 0.039 0.020 0.005 -0.016
F01T 0.084 0.076 0.111 0.017 0.017 -0.024
F01U 0.036 0.203 0.088 -0.047 0.018 -0.011
N01V 0.050 0.056 0.037 0.001 0.011 0.014
F01W 0.098 0.081 0.139 0.015 0.071 0.002
O01X 0.055 0.140 0.047 -0.021 0.006 0.020
F01Y 0.152 0.058 0.128 -0.026 0.077 -0.026
F01Z 0.097 0.158 0.095 0.053 0.051 0.075
F020 0.036 0.282 0.056 -0.001 0.014 0.019
F021 0.121 0.085 0.077 0.011 0.002 0.000
C022 0.040 0.042 0.036 -0.002 0.014 -0.001
C023 0.034 0.041 0.034 -0.002 0.013 0.008
C024 0.034 0.034 0.035 -0.003 0.013 -0.004
C025 0.036 0.049 0.025 -0.003 0.003 -0.004
C026 0.033 0.048 0.025 -0.002 0.002 -0.003
C027 0.042 0.040 0.033 -0.001 0.013 0.001
C028 0.037 0.050 0.028 0.000 0.007 -0.001
C029 0.038 0.047 0.028 -0.001 0.005 -0.005
F02A 0.082 0.195 0.106 -0.039 0.059 -0.008
C02B 0.033 0.041 0.036 0.002 0.009 0.003
F02C 0.076 0.071 0.173 0.000 0.022 0.000
C02D 0.033 0.038 0.045 0.004 0.014 0.002
C02E 0.040 0.038 0.042 0.003 0.018 0.000
C02F 0.032 0.036 0.048 0.004 0.017 0.001
F02G 0.082 0.097 0.144 0.049 -0.027 -0.020
F02H 0.102 0.103 0.200 -0.036 0.107 -0.014
C02I 0.031 0.036 0.036 -0.001 0.010 -0.003
C02J 0.027 0.045 0.040 -0.002 0.011 -0.003
C02K 0.036 0.042 0.036 -0.003 0.013 0.000
C02L 0.032 0.043 0.038 -0.002 0.014 -0.003
C02M 0.034 0.042 0.040 0.001 0.010 0.004
C02N 0.039 0.038 0.044 0.007 0.018 0.004
C02O 0.036 0.042 0.036 0.003 0.018 0.006
C02P 0.038 0.035 0.037 -0.005 0.010 0.000
C02Q 0.035 0.036 0.036 0.001 0.013 -0.005
C02R 0.038 0.048 0.038 -0.006 0.016 -0.003
C02S 0.034 0.057 0.035 0.001 0.003 0.008
C02T 0.045 0.045 0.034 -0.007 0.013 -0.004
C02U 0.032 0.033 0.035 0.001 0.013 -0.006
C02V 0.037 0.036 0.044 -0.002 0.008 -0.002
C02W 0.038 0.038 0.039 -0.002 0.017 -0.006
C02X 0.028 0.041 0.043 0.001 0.012 -0.006
C02Y 0.038 0.037 0.036 -0.004 0.012 0.001
C02Z 0.032 0.064 0.032 0.004 0.002 0.007
C030 0.027 0.050 0.040 -0.005 0.011 -0.005
C031 0.041 0.042 0.047 0.004 0.016 0.002
C032 0.033 0.050 0.032 -0.001 0.008 -0.002
C033 0.045 0.032 0.035 0.003 0.013 -0.001
C034 0.034 0.035 0.043 0.001 0.017 0.003
C035 0.041 0.038 0.037 -0.001 0.012 -0.004
C036 0.037 0.034 0.039 0.002 0.012 -0.008
C037 0.039 0.033 0.038 0.005 0.011 -0.008
C038 0.033 0.050 0.035 -0.005 0.013 -0.006
C039 0.032 0.046 0.039 -0.001 0.010 0.001
C03A 0.035 0.042 0.037 -0.002 0.012 0.002
C03B 0.042 0.046 0.045 0.003 0.016 0.003
C03C 0.034 0.039 0.034 -0.004 0.010 -0.005
C03D 0.035 0.035 0.045 0.004 0.016 0.005
C03E 0.032 0.037 0.043 -0.002 0.013 -0.001
F03F 0.158 0.171 0.149 0.107 0.115 0.120
C03G 0.035 0.032 0.043 0.000 0.012 0.004
C03H 0.037 0.032 0.042 -0.002 0.014 0.004
C03I 0.034 0.036 0.036 -0.001 0.012 -0.006
C03J 0.038 0.043 0.031 -0.005 0.009 -0.001
C03K 0.041 0.056 0.027 -0.002 0.004 -0.013
C03L 0.035 0.060 0.037 0.003 0.008 0.001
C03M 0.034 0.043 0.046 0.005 0.012 0.003
C03N 0.031 0.034 0.036 -0.006 0.008 -0.005
C03O 0.031 0.047 0.039 0.008 0.010 -0.004
C03P 0.043 0.045 0.045 0.006 0.017 0.004
C03Q 0.036 0.038 0.038 0.007 0.007 -0.009
C03R 0.035 0.033 0.041 0.000 0.014 0.006
C03S 0.030 0.047 0.040 -0.004 0.011 -0.003
C03T 0.032 0.034 0.034 -0.002 0.006 -0.003
C03U 0.041 0.033 0.046 0.000 0.011 0.004
C03V 0.042 0.033 0.038 0.000 0.011 -0.012
C03W 0.044 0.045 0.037 -0.007 0.010 -0.003
C03X 0.038 0.042 0.044 -0.001 0.015 0.000
C03Y 0.045 0.045 0.035 0.007 0.010 0.006
C03Z 0.033 0.032 0.042 0.002 0.013 0.006
C040 0.040 0.044 0.037 0.001 0.011 0.001
C041 0.043 0.035 0.048 0.003 0.009 0.002
C042 0.027 0.039 0.040 -0.004 0.010 -0.003
C043 0.041 0.038 0.050 0.004 0.010 0.002
C044 0.040 0.037 0.039 -0.003 0.014 -0.008
C045 0.056 0.042 0.034 -0.004 0.008 -0.007
C046 0.043 0.055 0.037 0.007 0.009 0.004
C047 0.038 0.037 0.038 0.003 0.009 -0.013
C048 0.044 0.043 0.039 0.001 0.018 0.005
C049 0.042 0.047 0.045 0.006 0.015 0.006
C04A 0.047 0.036 0.043 0.002 0.016 0.004
C04B 0.029 0.045 0.038 0.000 0.010 -0.001
C04C 0.040 0.045 0.040 0.005 0.011 -0.006
C04D 0.037 0.048 0.048 0.004 0.014 0.006
C04E 0.043 0.034 0.038 -0.004 0.012 -0.002
C04F 0.044 0.038 0.043 0.000 0.018 -0.003
C04G 0.033 0.033 0.043 -0.001 0.014 0.000
C04H 0.041 0.043 0.034 -0.002 0.009 -0.002
C04I 0.040 0.040 0.041 -0.001 0.011 -0.004
C04J 0.034 0.056 0.029 -0.003 0.007 0.005
C04K 0.041 0.045 0.033 0.001 0.008 0.003
C04L 0.034 0.057 0.031 -0.006 0.003 0.004
C04M 0.039 0.040 0.045 0.003 0.012 0.001
C04N 0.033 0.039 0.039 -0.004 0.010 0.006
C04O 0.033 0.060 0.043 0.007 0.010 -0.001
C04P 0.046 0.051 0.036 0.006 0.008 0.002
C04Q 0.034 0.045 0.038 0.001 0.010 -0.006
F04R 0.191 0.121 0.079 -0.010 0.067 -0.078
C04S 0.041 0.045 0.032 0.003 0.008 -0.001
C04T 0.043 0.035 0.045 0.002 0.016 0.009
C04U 0.038 0.044 0.038 0.006 0.010 -0.004
C04V 0.036 0.051 0.033 -0.003 0.002 0.002
C04W 0.044 0.033 0.046 0.002 0.018 0.005
C04X 0.037 0.057 0.037 0.001 0.006 -0.002
C04Y 0.041 0.038 0.038 -0.003 0.013 -0.006
C04Z 0.047 0.043 0.048 0.001 0.021 -0.002
C050 0.036 0.037 0.048 -0.005 0.015 -0.003
C051 0.037 0.036 0.044 0.001 0.017 0.003
C052 0.038 0.048 0.037 0.001 0.015 -0.007
C053 0.038 0.046 0.036 0.001 0.011 0.001
C054 0.042 0.038 0.045 0.004 0.015 0.011
C055 0.045 0.034 0.035 -0.002 0.014 -0.006
C056 0.046 0.045 0.039 0.005 0.006 0.003
C057 0.045 0.042 0.042 0.004 0.020 0.005
C058 0.035 0.038 0.049 0.002 0.007 -0.003
C059 0.040 0.032 0.043 -0.001 0.011 0.005
C05A 0.043 0.044 0.035 -0.005 0.011 0.000
N05B 0.081 0.067 0.060 -0.009 0.022 0.015
C05C 0.036 0.043 0.040 0.003 0.011 -0.007
C05D 0.032 0.051 0.034 -0.008 0.005 0.001
C05E 0.037 0.037 0.045 0.000 0.013 -0.002
C05F 0.043 0.040 0.050 -0.003 0.011 -0.002
C05G 0.048 0.047 0.039 0.001 0.014 -0.010
C05H 0.042 0.044 0.050 -0.001 0.017 0.000
C05I 0.042 0.037 0.045 0.005 0.014 0.007
C05J 0.043 0.040 0.047 -0.002 0.022 -0.005
C05K 0.045 0.041 0.043 0.003 0.012 0.007
C05L 0.040 0.045 0.037 0.006 0.004 -0.001
C05M 0.037 0.063 0.044 0.009 0.013 0.009
C05N 0.043 0.054 0.039 0.002 0.007 0.000
C05O 0.040 0.055 0.043 0.004 0.010 -0.005
C05P 0.034 0.037 0.045 0.001 0.015 -0.001
C05Q 0.038 0.047 0.035 0.006 0.006 0.000
F05R 0.095 0.240 0.097 -0.074 0.053 -0.089
C05S 0.054 0.044 0.033 -0.003 0.008 -0.006
C05T 0.041 0.056 0.028 0.004 0.000 -0.013
C05U 0.044 0.046 0.046 -0.001 0.006 -0.004
C05V 0.041 0.043 0.050 0.003 0.020 0.010
C05W 0.040 0.054 0.045 0.006 0.016 0.005
C05X 0.037 0.052 0.040 0.004 0.009 0.000
C05Y 0.040 0.056 0.033 0.006 0.010 0.003
N05Z 0.079 0.065 0.068 -0.007 0.025 0.017
C060 0.046 0.036 0.040 0.003 0.009 -0.008
C061 0.037 0.034 0.047 0.001 0.019 0.005
C062 0.033 0.049 0.041 -0.001 0.010 -0.005
C063 0.038 0.036 0.052 -0.003 0.010 0.006
C064 0.038 0.039 0.059 0.002 0.013 -0.002
C065 0.047 0.047 0.044 0.004 0.013 -0.007
F066 0.138 0.300 0.064 -0.044 0.038 -0.153
C067 0.043 0.039 0.050 0.004 0.019 0.006
C068 0.046 0.058 0.039 -0.004 0.008 0.006
C069 0.056 0.045 0.045 0.003 0.018 0.004
C06A 0.045 0.039 0.046 0.002 0.020 0.004
C06B 0.041 0.051 0.036 -0.003 0.013 -0.005
C06C 0.059 0.052 0.046 0.005 0.022 0.008
C06D 0.042 0.041 0.052 -0.004 0.009 0.000
C06E 0.048 0.040 0.049 0.001 0.006 0.004
C06F 0.043 0.043 0.043 0.000 0.006 -0.001
C06G 0.048 0.033 0.045 0.001 0.017 0.003
C06H 0.053 0.047 0.039 0.002 0.010 0.000
C06I 0.046 0.052 0.041 0.007 0.007 0.009
C06J 0.055 0.049 0.048 0.005 0.022 0.007
C06K 0.040 0.062 0.043 0.011 0.002 0.003
C06L 0.036 0.068 0.048 0.008 0.011 0.009
C06M 0.041 0.064 0.041 0.003 0.010 -0.004
F06N 0.099 0.278 0.090 -0.070 0.054 -0.095
C06O 0.055 0.041 0.049 0.002 0.023 0.000
C06P 0.043 0.060 0.039 -0.005 0.005 0.008
F06Q 0.263 0.051 0.121 0.012 0.081 0.004
C06R 0.040 0.058 0.049 0.004 0.013 0.009
N06S 0.095 0.068 0.089 0.008 0.043 0.001
C06T 0.046 0.056 0.044 0.005 0.008 -0.004
C06U 0.040 0.042 0.050 0.002 0.015 0.006
N06V 0.109 0.059 0.088 -0.010 0.037 0.013
F06W 0.058 0.281 0.111 -0.101 -0.010 0.060
C06X 0.046 0.053 0.041 0.007 0.007 -0.012
C06Y 0.045 0.048 0.057 0.011 0.009 0.002
C06Z 0.051 0.068 0.032 -0.004 0.005 -0.023
F070 0.123 0.357 0.063 -0.043 0.031 -0.150
C071 0.048 0.065 0.034 -0.002 0.004 -0.019
N072 0.128 0.053 0.074 -0.004 0.035 0.009
C073 0.045 0.044 0.059 -0.006 0.012 0.003
C074 0.041 0.076 0.039 0.001 0.006 0.014
O075 0.100 0.110 0.106 -0.023 0.016 0.022
N076 0.105 0.065 0.085 0.000 0.048 0.006
F077 0.159 0.079 0.289 0.049 0.158 0.036
C078 0.041 0.083 0.039 0.005 0.006 0.013
C079 0.049 0.063 0.048 -0.009 0.008 0.016
C07A 0.064 0.048 0.070 -0.012 0.018 0.009
N07B 0.065 0.125 0.077 0.024 0.018 0.023
C07C 0.068 0.053 0.058 -0.009 0.016 0.009
C07D 0.060 0.058 0.067 -0.001 0.020 0.014
C07E 0.054 0.061 0.068 -0.002 0.010 -0.001
C07F 0.063 0.064 0.062 -0.002 0.022 0.015
N07G 0.110 0.071 0.079 -0.004 0.021 0.009
N07H 0.062 0.140 0.077 0.031 0.021 0.015
F07I 0.290 0.161 0.176 0.106 0.167 0.131
C07J 0.050 0.108 0.069 0.019 0.029 0.013
O07K 0.099 0.105 0.160 0.044 -0.014 -0.030
F07L 0.326 0.123 0.169 0.061 0.168 0.072
C07M 0.079 0.066 0.059 0.000 0.014 0.009
C07N 0.064 0.055 0.075 -0.001 0.005 -0.003
C07O 0.055 0.105 0.071 0.020 0.026 0.025
F07P 0.316 0.123 0.155 0.057 0.150 0.090
C07Q 0.079 0.064 0.062 0.003 0.022 0.006
C07R 0.087 0.070 0.064 -0.004 0.017 -0.008
N07S 0.112 0.132 0.082 -0.020 0.032 0.016
F07T 0.330 0.138 0.200 0.095 0.193 0.112
C07U 0.078 0.094 0.065 -0.002 0.004 0.011
C07V 0.079 0.071 0.083 -0.018 0.014 0.010
N07W 0.155 0.078 0.097 -0.009 0.028 0.008
C07X 0.088 0.076 0.076 -0.023 0.017 0.014
C07Y 0.063 0.144 0.074 0.012 0.022 0.024
C07Z 0.122 0.080 0.072 0.000 0.027 0.010
C080 0.062 0.154 0.082 0.017 0.014 0.025
C081 0.081 0.104 0.075 0.007 0.022 0.008
C082 0.091 0.117 0.100 -0.022 0.011 0.032
C083 0.183 0.110 0.077 0.020 0.060 0.060
C084 0.123 0.108 0.085 0.008 0.019 -0.012
N085 0.156 0.156 0.137 0.040 0.038 -0.033
C086 0.216 0.119 0.078 -0.014 0.048 -0.084
C087 0.112 0.154 0.116 0.053 -0.002 -0.057
C088 0.132 0.105 0.118 0.007 0.048 0.006

loop_
_atom_type_symbol
_atom_type_description
_atom_type_scat_dispersion_real
_atom_type_scat_dispersion_imag
_atom_type_scat_source
C C 0.0150 0.0070 'International Tables Vol C Tables 4.2.6.8 and 6.1.1.4'
H H 0.0000 0.0000 'International Tables Vol C Tables 4.2.6.8 and 6.1.1.4'
F F 0.0600 0.0410 'International Tables Vol C Tables 4.2.6.8 and 6.1.1.4'
N N 0.0250 0.0140 'International Tables Vol C Tables 4.2.6.8 and 6.1.1.4'
O O 0.0410 0.0250 'International Tables Vol C Tables 4.2.6.8 and 6.1.1.4'
P P 0.2600 0.3350 'International Tables Vol C Tables 4.2.6.8 and 6.1.1.4'

loop_
_geom_angle_atom_site_label_1
_geom_angle_atom_site_label_2
_geom_angle_atom_site_label_3
_geom_angle
_geom_angle_site_symmetry_1
_geom_angle_site_symmetry_3
F00A P001 F00A 179.9(2) . 2_756
F01Z P001 F00A 90.16(15) . 2_756
F01Z P001 F00A 89.76(15) 2_756 2_756
F01Z P001 F00A 90.16(15) 2_756 .
F01Z P001 F00A 89.76(15) . .
F01Z P001 F01Z 90.5(4) . 2_756
F03F P001 F00A 89.74(15) 2_756 2_756
F03F P001 F00A 89.74(15) . .
F03F P001 F00A 90.33(15) . 2_756
F03F P001 F00A 90.34(15) 2_756 .
F03F P001 F01Z 87.6(3) . 2_756
F03F P001 F01Z 178.1(3) 2_756 2_756
F03F P001 F01Z 87.6(3) 2_756 .
F03F P001 F01Z 178.1(3) . .
F03F P001 F03F 94.2(4) 2_756 .
F00E P002 F00C 179.64(19) . .
F01U P002 F00C 90.50(15) . .
F01U P002 F00E 89.23(16) . .
F01W P002 F00C 90.65(18) . .
F01W P002 F00E 89.11(17) . .
F01W P002 F01U 88.9(2) . .
F020 P002 F00C 89.78(15) . .
F020 P002 F00E 90.49(16) . .
F020 P002 F01U 178.4(3) . .
F020 P002 F01W 89.5(3) . .
F077 P002 F00C 89.4(2) . .
F077 P002 F00E 90.8(2) . .
F077 P002 F01U 91.8(3) . .
F077 P002 F01W 179.4(4) . .
F077 P002 F020 89.8(3) . .
F00S P003 F00Q 90.21(17) . .
F00S P003 F00Z 89.76(18) . .
F00S P003 F012 90.97(18) . .
F00S P003 F014 89.65(18) . .
F00S P003 F01J 179.6(2) . .
F00Z P003 F00Q 89.07(17) . .
F00Z P003 F01J 90.55(19) . .
F012 P003 F00Q 91.00(17) . .
F012 P003 F00Z 179.3(2) . .
F012 P003 F014 90.58(17) . .
F012 P003 F01J 88.72(18) . .
F014 P003 F00Q 178.41(19) . .
F014 P003 F00Z 89.35(17) . .
F014 P003 F01J 90.67(19) . .
F01J P003 F00Q 89.48(18) . .
F00G P004 F00G 179.1(3) . 2_856
F00V P004 F00G 90.46(14) 2_856 .
F00V P004 F00G 89.55(14) 2_856 2_856
F00V P004 F00G 89.54(14) . .
F00V P004 F00G 90.46(14) . 2_856
F00V P004 F00V 179.7(3) 2_856 .
F01K P004 F00G 89.57(13) . 2_856
F01K P004 F00G 89.57(13) . .
F01K P004 F00V 90.13(17) . .
F01K P004 F00V 90.12(17) . 2_856
F02C P004 F00G 90.43(13) . 2_856
F02C P004 F00G 90.43(13) . .
F02C P004 F00V 89.88(17) . 2_856
F02C P004 F00V 89.87(17) . .
F02C P004 F01K 180.0 . .
F00B P005 F00N 90.45(14) . .
F00B P005 F00U 89.27(15) . .
F00B P005 F01B 89.18(16) . .
F00B P005 F01H 178.8(2) . .
F00N P005 F01B 88.76(18) . .
F00U P005 F00N 177.7(2) . .
F00U P005 F01B 88.96(18) . .
F00U P005 F01H 90.80(16) . .
F01H P005 F00N 89.44(15) . .
F01H P005 F01B 89.6(2) . .
F01Y P005 F00B 90.48(18) . .
F01Y P005 F00N 90.1(2) . .
F01Y P005 F00U 92.2(2) . .
F01Y P005 F01B 178.8(2) . .
F01Y P005 F01H 90.8(2) . .
F00Y P006 F00P 178.8(2) . .
F05R P006 F00P 88.72(17) . .
F05R P006 F00Y 90.82(17) . .
F05R P006 F07P 89.4(4) . .
F066 P006 F00P 91.91(19) . .
F066 P006 F00Y 88.48(19) . .
F066 P006 F05R 176.7(3) . .
F066 P006 F07P 87.3(4) . .
F07I P006 F00P 88.3(2) . .
F07I P006 F00Y 92.9(2) . .
F07I P006 F05R 90.0(4) . .
F07I P006 F066 93.3(4) . .
F07I P006 F07P 179.4(4) . .
F07P P006 F00P 91.6(2) . .
F07P P006 F00Y 87.3(2) . .
F00D P007 F00R 178.05(19) . .
F01F P007 F00D 88.99(15) . .
F01F P007 F00R 90.54(15) . .
F01F P007 F04R 89.7(2) . .
F01F P007 F06W 178.3(3) . .
F04R P007 F00D 88.52(18) . .
F04R P007 F00R 89.59(19) . .
F06Q P007 F00D 91.4(2) . .
F06Q P007 F00R 90.5(2) . .
F06Q P007 F01F 91.1(3) . .
F06Q P007 F04R 179.1(3) . .
F06Q P007 F06W 90.5(3) . .
F06W P007 F00D 90.46(17) . .
F06W P007 F00R 89.96(17) . .
F06W P007 F04R 88.6(3) . .
F013 P008 F018 178.7(2) . .
F06N P008 F013 91.06(18) . .
F06N P008 F018 88.87(18) . .
F06N P008 F07L 90.4(4) . .
F070 P008 F013 88.67(19) . .
F070 P008 F018 91.4(2) . .
F070 P008 F06N 178.4(4) . .
F070 P008 F07L 88.0(4) . .
F07L P008 F013 87.0(2) . .
F07L P008 F018 91.7(2) . .
F07T P008 F013 93.4(3) . .
F07T P008 F018 87.9(3) . .
F07T P008 F06N 87.7(4) . .
F07T P008 F070 93.9(4) . .
F07T P008 F07L 178.0(4) . .
F01E P009 F01T 178.72(18) . .
F021 P009 F01E 90.52(18) . .
F021 P009 F01T 90.40(19) . .
F021 P009 F02G 179.3(3) . .
F02A P009 F01E 90.6(2) . .
F02A P009 F01T 90.3(2) . .
F02A P009 F021 89.5(2) . .
F02A P009 F02G 89.8(2) . .
F02G P009 F01E 89.46(18) . .
F02G P009 F01T 89.63(19) . .
F02H P009 F01E 89.6(2) . .
F02H P009 F01T 89.4(2) . .
F02H P009 F021 93.5(2) . .
F02H P009 F02A 177.0(3) . .
F02H P009 F02G 87.1(3) . .
C027 N00K C028 120.4(3) . .
C027 N00K C02B 120.2(3) . .
C02B N00K C028 119.1(3) . .
C022 N00M C029 120.3(3) . .
C022 N00M C02M 120.4(3) . .
C02M N00M C029 118.9(3) . .
N00X N00T H00T 118.4 . .
C033 N00T H00T 118.4 . .
C033 N00T N00X 123.2(3) . .
N010 N00W H00W 118.1 . .
C035 N00W H00W 118.1 . .
C035 N00W N010 123.8(3) . .
C02I N00X N00T 114.2(3) . .
C042 N010 N00W 113.9(3) . .
N015 N011 H011 118.8 . .
C04E N011 H011 118.8 . .
C04E N011 N015 122.5(3) . .
C03E N015 N011 115.8(3) . .
N01C N016 H016 118.8 . .
C059 N016 H016 118.8 . .
C059 N016 N01C 122.4(3) . .
C044 N017 N01D 117.7(3) . .
C04Y N019 N01L 117.3(3) . .
C049 N01A C06D 120.3(3) . .
C049 N01A C06P 120.2(3) . .
C06D N01A C06P 119.4(3) . .
C04G N01C N016 115.1(3) . .
N017 N01D H01D 119.7 . .
N017 N01D C060 120.6(3) . .
C060 N01D H01D 119.7 . .
C05K N01G N01I 115.3(3) . .
N01G N01I H01I 118.8 . .
C063 N01I N01G 122.4(3) . .
C063 N01I H01I 118.8 . .
N019 N01L H01L 119.6 . .
C06X N01L N019 120.8(3) . .
C06X N01L H01L 119.6 . .
C065 N01M C071 119.4(3) . .
C06K N01M C065 120.4(3) . .
C06K N01M C071 120.1(3) . .
C03P N01N C05F 120.3(3) . .
C03P N01N C068 120.8(3) . .
C05F N01N C068 118.8(3) . .
C05G N01O C06T 120.4(3) . .
C05G N01O C06Z 118.9(3) . .
C06T N01O C06Z 120.6(3) . .
C04A N01P N01V 115.0(3) . .
C06C N01Q C06L 119.8(3) . .
C06C N01Q C078 118.6(3) . .
C06L N01Q C078 121.6(4) . .
C06J N01R C074 119.3(3) . .
C06R N01R C06J 119.6(3) . .
C06R N01R C074 121.1(3) . .
N01P N01V H01V 119.1 . .
C079 N01V N01P 121.8(3) . .
C079 N01V H01V 119.1 . .
N00M C022 H022 119.6 . .
N00M C022 C039 120.9(3) . .
C039 C022 H022 119.6 . .
C03J C023 C048 120.8(3) . .
C04J C023 C03J 118.4(3) . .
C04J C023 C048 120.8(3) . .
C02J C024 C02U 119.6(3) . .
C02K C024 C02J 118.4(3) . .
C02K C024 C02U 121.9(3) . .
C05A C025 C029 120.8(3) . .
C05L C025 C029 120.3(3) . .
C05L C025 C05A 118.9(3) . .
C02T C026 C028 120.4(3) . .
C02T C026 C05Q 119.7(3) . .
C05Q C026 C028 119.9(3) . .
N00K C027 H027 119.5 . .
N00K C027 C03A 121.1(3) . .
C03A C027 H027 119.5 . .
N00K C028 C026 109.1(3) . .
N00K C028 H02A 109.9 . .
N00K C028 H02B 109.9 . .
C026 C028 H02A 109.9 . .
C026 C028 H02B 109.9 . .
H02A C028 H02B 108.3 . .
N00M C029 C025 109.1(3) . .
N00M C029 H02D 109.9 . .
N00M C029 H02E 109.9 . .
C025 C029 H02D 109.9 . .
C025 C029 H02E 109.9 . .
H02D C029 H02E 108.3 . .
N00K C02B H02C 119.5 . .
N00K C02B C02Y 120.9(3) . .
C02Y C02B H02C 119.5 . .
C03G C02D H02F 119.5 . .
C051 C02D H02F 119.5 . .
C051 C02D C03G 121.0(3) . .
C03G C02E H02G 119.5 . .
C05E C02E H02G 119.5 . .
C05E C02E C03G 121.0(3) . .
C034 C02F H02H 119.4 . .
C034 C02F C03Z 121.2(3) . .
C03Z C02F H02H 119.4 . .
N00X C02I H02I 118.8 . .
N00X C02I C03T 122.4(3) . .
C03T C02I H02I 118.8 . .
C024 C02J H02J 119.4 . .
C02L C02J C024 121.3(3) . .
C02L C02J H02J 119.4 . .
C024 C02K H02K 119.8 . .
C04B C02K C024 120.3(3) . .
C04B C02K H02K 119.8 . .
C02J C02L H02L 119.8 . .
C02J C02L C03T 120.3(3) . .
C03T C02L H02L 119.8 . .
N00M C02M H02M 119.8 . .
N00M C02M C02P 120.4(3) . .
C02P C02M H02M 119.8 . .
C03Z C02N H02N 119.6 . .
C05P C02N H02N 119.6 . .
C05P C02N C03Z 120.8(3) . .
C040 C02O C057 120.7(3) . .
C05Y C02O C040 118.3(3) . .
C05Y C02O C057 121.0(3) . .
C02M C02P H02P 119.8 . .
C02M C02P C03I 120.4(3) . .
C03I C02P H02P 119.8 . .
C032 C02Q C04F 121.7(3) . .
C04S C02Q C032 117.4(3) . .
C04S C02Q C04F 120.9(3) . .
C03C C02R H02R 119.9 . .
C03S C02R H02R 119.9 . .
C03S C02R C03C 120.2(3) . .
C056 C02S C074 119.6(4) . .
C05O C02S C056 119.4(4) . .
C05O C02S C074 120.9(4) . .
C026 C02T H02T 119.9 . .
C026 C02T C045 120.1(4) . .
C045 C02T H02T 119.9 . .
C02Y C02U C024 121.1(3) . .
C03A C02U C024 121.5(3) . .
C03A C02U C02Y 117.3(3) . .
C036 C02V H02V 119.5 . .
C050 C02V H02V 119.5 . .
C050 C02V C036 121.1(3) . .
C053 C02W C05J 120.2(3) . .
C053 C02W C06B 117.8(3) . .
C06B C02W C05J 122.0(3) . .
C03O C02X C04H 117.6(3) . .
C03O C02X C064 121.4(3) . .
C04H C02X C064 120.9(3) . .
C02B C02Y C02U 120.0(3) . .
C02B C02Y H02Y 120.0 . .
C02U C02Y H02Y 120.0 . .
C06I C02Z C06M 119.2(4) . .
C06I C02Z C078 120.1(4) . .
C06M C02Z C078 120.7(4) . .
C038 C030 H030 119.4 . .
C038 C030 C03C 121.2(3) . .
C03C C030 H030 119.4 . .
C049 C031 H031 119.7 . .
C049 C031 C061 120.5(4) . .
C061 C031 H031 119.7 . .
C02Q C032 H032 119.6 . .
C03O C032 C02Q 120.8(3) . .
C03O C032 H032 119.6 . .
O00F C033 N00T 119.6(3) . .
O00F C033 C057 122.5(3) . .
N00T C033 C057 117.9(3) . .
C02F C034 H034 119.8 . .
C02F C034 C03R 120.5(3) . .
C03R C034 H034 119.8 . .
O00H C035 N00W 119.4(3) . .
O00H C035 C048 123.3(3) . .
N00W C035 C048 117.2(3) . .
C02V C036 C047 123.1(3) . .
C02V C036 C052 117.4(3) . .
C052 C036 C047 119.5(3) . .
C058 C037 C03Q 121.9(3) . .
C058 C037 C05C 118.3(3) . .
C05C C037 C03Q 119.7(3) . .
C030 C038 H038 119.8 . .
C030 C038 C03N 120.4(3) . .
C03N C038 H038 119.8 . .
C022 C039 H039 119.8 . .
C022 C039 C03I 120.3(3) . .
C03I C039 H039 119.8 . .
C027 C03A C02U 120.0(3) . .
C027 C03A H03A 120.0 . .
C02U C03A H03A 120.0 . .
C03U C03B H03B 119.7 . .
C04D C03B H03B 119.7 . .
C04D C03B C03U 120.6(4) . .
C02R C03C C030 118.7(3) . .
C02R C03C C03I 121.7(3) . .
C030 C03C C03I 119.5(3) . .
C041 C03D C03Z 121.2(3) . .
C041 C03D C04M 116.8(3) . .
C04M C03D C03Z 122.0(3) . .
N015 C03E H03E 119.2 . .
N015 C03E C03H 121.6(3) . .
C03H C03E H03E 119.2 . .
C02D C03G C061 120.8(3) . .
C02E C03G C02D 117.9(3) . .
C02E C03G C061 121.3(3) . .
C051 C03H C03E 122.7(3) . .
C05E C03H C03E 119.1(3) . .
C05E C03H C051 118.1(3) . .
C02P C03I C03C 121.2(3) . .
C039 C03I C02P 117.1(3) . .
C039 C03I C03C 121.6(3) . .
C023 C03J H03J 119.7 . .
C04K C03J C023 120.6(3) . .
C04K C03J H03J 119.7 . .
C03L C03K C06Z 119.6(4) . .
C045 C03K C03L 119.8(4) . .
C045 C03K C06Z 120.6(4) . .
C03K C03L H03L 119.7 . .
C05Q C03L C03K 120.5(4) . .
C05Q C03L H03L 119.7 . .
C03Y C03M C04X 118.3(3) . .
C03Y C03M C06Y 120.3(3) . .
C04X C03M C06Y 121.4(3) . .
C038 C03N C03S 118.4(3) . .
C038 C03N C042 123.7(3) . .
C03S C03N C042 117.9(3) . .
C02X C03O H03O 119.2 . .
C032 C03O C02X 121.5(3) . .
C032 C03O H03O 119.2 . .
N01N C03P H03P 119.6 . .
N01N C03P C04M 120.8(4) . .
C04M C03P H03P 119.6 . .
C04U C03Q C037 121.8(3) . .
C05N C03Q C037 121.8(3) . .
C05N C03Q C04U 116.4(3) . .
C034 C03R C04G 122.8(3) . .
C05P C03R C034 118.2(3) . .
C05P C03R C04G 119.1(3) . .
C02R C03S C03N 121.1(3) . .
C02R C03S H03S 119.5 . .
C03N C03S H03S 119.5 . .
C02L C03T C02I 123.2(3) . .
C02L C03T C04B 118.4(3) . .
C04B C03T C02I 118.3(3) . .
C03B C03U C05K 118.1(3) . .
C06U C03U C03B 118.7(3) . .
C06U C03U C05K 123.2(3) . .
C04I C03V C044 121.5(3) . .
C04I C03V C04Q 118.4(3) . .
C04Q C03V C044 120.1(3) . .
C03X C03W H03W 119.4 . .
C053 C03W H03W 119.4 . .
C053 C03W C03X 121.2(3) . .
C03W C03X C05X 118.0(3) . .
C03W C03X C073 120.6(3) . .
C05X C03X C073 121.4(3) . .
C03M C03Y H03Y 119.6 . .
C040 C03Y C03M 120.9(3) . .
C040 C03Y H03Y 119.6 . .
C02F C03Z C03D 121.1(3) . .
C02N C03Z C02F 118.0(3) . .
C02N C03Z C03D 120.9(3) . .
C02O C040 H040 119.7 . .
C03Y C040 C02O 120.6(3) . .
C03Y C040 H040 119.7 . .
C03D C041 H041 120.0 . .
C05F C041 C03D 120.1(4) . .
C05F C041 H041 120.0 . .
N010 C042 C03N 122.6(3) . .
N010 C042 H042 118.7 . .
C03N C042 H042 118.7 . .
C061 C043 H043 119.8 . .
C06D C043 H043 119.8 . .
C06D C043 C061 120.4(4) . .
N017 C044 C03V 118.9(3) . .
N017 C044 H044 120.6 . .
C03V C044 H044 120.6 . .
C02T C045 H045 120.0 . .
C03K C045 C02T 120.0(4) . .
C03K C045 H045 120.0 . .
C04L C046 H046 120.0 . .
C06I C046 H046 120.0 . .
C06I C046 C04L 120.1(4) . .
C04C C047 C036 120.6(3) . .
C06H C047 C036 122.7(3) . .
C06H C047 C04C 116.7(3) . .
C023 C048 C035 111.4(3) . .
C023 C048 H04A 109.3 . .
C023 C048 H04D 109.3 . .
C035 C048 H04A 109.3 . .
C035 C048 H04D 109.3 . .
H04A C048 H04D 108.0 . .
N01A C049 C031 120.7(4) . .
N01A C049 H049 119.6 . .
C031 C049 H049 119.6 . .
N01P C04A H04E 119.7 . .
N01P C04A C06G 120.7(3) . .
C06G C04A H04E 119.7 . .
C02K C04B C03T 121.2(3) . .
C02K C04B H04B 119.4 . .
C03T C04B H04B 119.4 . .
C047 C04C H04C 119.7 . .
C05G C04C C047 120.6(4) . .
C05G C04C H04C 119.7 . .
C03B C04D H04F 119.6 . .
C05I C04D C03B 120.7(4) . .
C05I C04D H04F 119.6 . .
O00I C04E N011 119.9(3) . .
O00I C04E C05J 122.8(3) . .
N011 C04E C05J 117.2(3) . .
C02Q C04F H04G 109.7 . .
C02Q C04F H04H 109.7 . .
C02Q C04F C059 109.8(3) . .
H04G C04F H04H 108.2 . .
C059 C04F H04G 109.7 . .
C059 C04F H04H 109.7 . .
N01C C04G C03R 120.9(3) . .
N01C C04G H04L 119.5 . .
C03R C04G H04L 119.5 . .
C02X C04H H04M 119.3 . .
C04S C04H C02X 121.5(3) . .
C04S C04H H04M 119.3 . .
C03V C04I H04I 119.5 . .
C03V C04I C058 120.9(3) . .
C058 C04I H04I 119.5 . .
C023 C04J H04J 119.7 . .
C05D C04J C023 120.6(3) . .
C05D C04J H04J 119.7 . .
C03J C04K H04K 119.3 . .
C03J C04K C04N 121.4(3) . .
C04N C04K H04K 119.3 . .
C046 C04L C068 120.0(4) . .
C05U C04L C046 119.3(4) . .
C05U C04L C068 120.5(4) . .
C03D C04M H04N 119.5 . .
C03P C04M C03D 121.0(4) . .
C03P C04M H04N 119.5 . .
C04K C04N C06E 120.6(3) . .
C05D C04N C04K 117.8(3) . .
C05D C04N C06E 121.6(3) . .
C05L C04O H04O 119.8 . .
C05T C04O H04O 119.8 . .
C05T C04O C05L 120.4(4) . .
C04V C04P H04P 119.9 . .
C04V C04P C056 120.2(4) . .
C056 C04P H04P 119.9 . .
C03V C04Q H04Q 119.4 . .
C05C C04Q C03V 121.2(3) . .
C05C C04Q H04Q 119.4 . .
C02Q C04S H04S 119.4 . .
C04H C04S C02Q 121.1(3) . .
C04H C04S H04S 119.4 . .
C05W C04T C04W 122.3(3) . .
C06O C04T C04W 121.7(4) . .
C06O C04T C05W 116.0(4) . .
C03Q C04U H04U 119.6 . .
C065 C04U C03Q 120.8(4) . .
C065 C04U H04U 119.6 . .
C04P C04V C06F 119.8(4) . .
C04P C04V C06P 119.7(4) . .
C06F C04V C06P 120.4(4) . .
C05H C04W C04T 121.6(3) . .
C05H C04W C06A 118.3(3) . .
C06A C04W C04T 120.1(3) . .
C03M C04X H04X 119.6 . .
C05Y C04X C03M 120.8(4) . .
C05Y C04X H04X 119.6 . .
N019 C04Y H04Y 121.0 . .
N019 C04Y C055 117.9(3) . .
C055 C04Y H04Y 121.0 . .
C05H C04Z H04Z 119.7 . .
C05H C04Z C06G 120.6(4) . .
C06G C04Z H04Z 119.7 . .
C02V C050 H050 119.5 . .
C055 C050 C02V 120.9(3) . .
C055 C050 H050 119.5 . .
C02D C051 C03H 120.9(3) . .
C02D C051 H051 119.6 . .
C03H C051 H051 119.6 . .
C036 C052 H052 119.2 . .
C062 C052 C036 121.5(3) . .
C062 C052 H052 119.2 . .
C02W C053 H053 119.6 . .
C03W C053 C02W 120.9(3) . .
C03W C053 H053 119.6 . .
C05M C054 C05I 121.7(3) . .
C069 C054 C05I 122.0(4) . .
C069 C054 C05M 116.3(4) . .
C050 C055 C04Y 122.1(3) . .
C050 C055 C062 118.3(3) . .
C062 C055 C04Y 119.6(3) . .
C02S C056 C04P 120.1(4) . .
C02S C056 H056 119.9 . .
C04P C056 H056 119.9 . .
C02O C057 C033 111.4(3) . .
C02O C057 H05A 109.4 . .
C02O C057 H05B 109.4 . .
C033 C057 H05A 109.4 . .
C033 C057 H05B 109.3 . .
H05A C057 H05B 108.0 . .
C037 C058 H058 119.7 . .
C04I C058 C037 120.7(3) . .
C04I C058 H058 119.7 . .
O00O C059 N016 119.7(3) . .
O00O C059 C04F 123.4(3) . .
N016 C059 C04F 116.9(3) . .
C025 C05A H05C 119.7 . .
C025 C05A C05S 120.5(4) . .
C05S C05A H05C 119.7 . .
C037 C05C H05D 119.7 . .
C04Q C05C C037 120.5(3) . .
C04Q C05C H05D 119.7 . .
C04J C05D C04N 121.1(3) . .
C04J C05D H05E 119.5 . .
C04N C05D H05E 119.4 . .
C02E C05E C03H 121.1(3) . .
C02E C05E H05F 119.4 . .
C03H C05E H05F 119.4 . .
N01N C05F C041 120.9(4) . .
N01N C05F H05K 119.6 . .
C041 C05F H05K 119.6 . .
N01O C05G C04C 120.7(4) . .
N01O C05G H05G 119.7 . .
C04C C05G H05G 119.7 . .
C04W C05H H05H 119.7 . .
C04Z C05H C04W 120.6(4) . .
C04Z C05H H05H 119.7 . .
C04D C05I C054 121.8(3) . .
C04D C05I C05V 118.3(3) . .
C05V C05I C054 119.9(3) . .
C02W C05J C04E 110.6(3) . .
C02W C05J H05I 109.5 . .
C02W C05J H05J 109.5 . .
C04E C05J H05I 109.5 . .
C04E C05J H05J 109.5 . .
H05I C05J H05J 108.1 . .
N01G C05K C03U 121.1(4) . .
N01G C05K H05M 119.4 . .
C03U C05K H05M 119.4 . .
C025 C05L C04O 120.4(4) . .
C025 C05L H05L 119.8 . .
C04O C05L H05L 119.8 . .
C054 C05M H05P 119.8 . .
C06L C05M C054 120.5(4) . .
C06L C05M H05P 119.8 . .
C03Q C05N H05N 119.3 . .
C06K C05N C03Q 121.3(4) . .
C06K C05N H05N 119.3 . .
C02S C05O H05O 119.5 . .
C02S C05O C06F 121.0(4) . .
C06F C05O H05O 119.5 . .
C02N C05P C03R 121.3(3) . .
C02N C05P H05R 119.3 . .
C03R C05P H05R 119.3 . .
C026 C05Q H05Q 120.1 . .
C03L C05Q C026 119.8(4) . .
C03L C05Q H05Q 120.1 . .
C05A C05S H05S 119.7 . .
C05T C05S C05A 120.6(4) . .
C05T C05S H05S 119.7 . .
C04O C05T C071 119.6(4) . .
C05S C05T C04O 119.1(3) . .
C05S C05T C071 121.3(4) . .
C04L C05U H05U 119.8 . .
C06M C05U C04L 120.3(4) . .
C06M C05U H05U 119.8 . .
C05I C05V H05V 119.5 . .
C06U C05V C05I 121.0(4) . .
C06U C05V H05V 119.5 . .
C04T C05W H05W 119.5 . .
C06R C05W C04T 121.0(4) . .
C06R C05W H05W 119.5 . .
C03X C05X H05X 119.6 . .
C06B C05X C03X 120.7(3) . .
C06B C05X H05X 119.6 . .
C02O C05Y H05Y 119.4 . .
C04X C05Y C02O 121.1(3) . .
C04X C05Y H05Y 119.4 . .
O00J C060 N01D 120.1(4) . .
O00J C060 C06E 123.3(4) . .
N01D C060 C06E 116.5(3) . .
C031 C061 C03G 121.6(3) . .
C043 C061 C031 116.8(3) . .
C043 C061 C03G 121.6(3) . .
C052 C062 C055 120.8(3) . .
C052 C062 H062 119.6 . .
C055 C062 H062 119.6 . .
O00L C063 N01I 120.0(4) . .
O00L C063 C064 123.0(3) . .
N01I C063 C064 117.0(3) . .
C02X C064 C063 112.9(3) . .
C02X C064 H06Q 109.0 . .
C02X C064 H06S 109.0 . .
C063 C064 H06Q 109.0 . .
C063 C064 H06S 109.0 . .
H06Q C064 H06S 107.8 . .
N01M C065 C04U 120.5(4) . .
N01M C065 H065 119.8 . .
C04U C065 H065 119.8 . .
C06A C067 H067 120.1 . .
C06A C067 C06G 119.9(4) . .
C06G C067 H067 120.1 . .
N01N C068 C04L 109.4(3) . .
N01N C068 H06U 109.8 . .
N01N C068 H06V 109.8 . .
C04L C068 H06U 109.8 . .
C04L C068 H06V 109.8 . .
H06U C068 H06V 108.2 . .
C054 C069 H069 119.3 . .
C06C C069 C054 121.5(4) . .
C06C C069 H069 119.3 . .
C04W C06A H06G 119.3 . .
C067 C06A C04W 121.4(3) . .
C067 C06A H06G 119.3 . .
C02W C06B H06I 119.3 . .
C05X C06B C02W 121.3(3) . .
C05X C06B H06I 119.3 . .
N01Q C06C C069 120.8(4) . .
N01Q C06C H06W 119.6 . .
C069 C06C H06W 119.6 . .
N01A C06D C043 121.1(4) . .
N01A C06D H06J 119.5 . .
C043 C06D H06J 119.5 . .
C04N C06E H06E 109.1 . .
C04N C06E H06F 109.1 . .
C060 C06E C04N 112.3(3) . .
C060 C06E H06E 109.1 . .
C060 C06E H06F 109.1 . .
H06E C06E H06F 107.9 . .
C04V C06F H06L 120.3 . .
C05O C06F C04V 119.4(4) . .
C05O C06F H06L 120.3 . .
C04Z C06G C04A 118.8(3) . .
C04Z C06G C067 119.2(4) . .
C067 C06G C04A 121.9(4) . .
C047 C06H H06H 119.6 . .
C06T C06H C047 120.8(4) . .
C06T C06H H06H 119.6 . .
C02Z C06I H06X 119.6 . .
C046 C06I C02Z 120.8(4) . .
C046 C06I H06X 119.6 . .
N01R C06J H06M 119.4 . .
N01R C06J C06O 121.2(4) . .
C06O C06J H06M 119.4 . .
N01M C06K C05N 120.5(4) . .
N01M C06K H06K 119.7 . .
C05N C06K H06K 119.7 . .
N01Q C06L C05M 121.0(4) . .
N01Q C06L H06Y 119.5 . .
C05M C06L H06Y 119.5 . .
C02Z C06M H06Z 119.9 . .
C05U C06M C02Z 120.2(4) . .
C05U C06M H06Z 119.9 . .
C04T C06O H06O 119.4 . .
C06J C06O C04T 121.2(4) . .
C06J C06O H06O 119.4 . .
N01A C06P C04V 109.4(3) . .
N01A C06P H06N 109.8 . .
N01A C06P H06P 109.8 . .
C04V C06P H06N 109.8 . .
C04V C06P H06P 109.8 . .
H06N C06P H06P 108.2 . .
N01R C06R C05W 120.9(4) . .
N01R C06R H06R 119.6 . .
C05W C06R H06R 119.6 . .
N01O C06T C06H 120.8(4) . .
N01O C06T H06T 119.6 . .
C06H C06T H06T 119.6 . .
C03U C06U H06 119.7 . .
C05V C06U C03U 120.6(4) . .
C05V C06U H06 119.7 . .
N01L C06X C06Y 118.5(3) . .
O01S C06X N01L 118.4(4) . .
O01S C06X C06Y 123.1(4) . .
C03M C06Y H06A 109.3 . .
C03M C06Y H06B 109.3 . .
C06X C06Y C03M 111.4(3) . .
C06X C06Y H06A 109.3 . .
C06X C06Y H06B 109.3 . .
H06A C06Y H06B 108.0 . .
N01O C06Z C03K 110.1(3) . .
N01O C06Z H06C 109.6 . .
N01O C06Z H06D 109.6 . .
C03K C06Z H06C 109.6 . .
C03K C06Z H06D 109.6 . .
H06C C06Z H06D 108.2 . .
N01M C071 C05T 110.3(3) . .
N01M C071 H07A 109.6 . .
N01M C071 H07B 109.6 . .
C05T C071 H07A 109.6 . .
C05T C071 H07B 109.6 . .
H07A C071 H07B 108.1 . .
C03X C073 H07C 109.6 . .
C03X C073 H07D 109.6 . .
H07C C073 H07D 108.1 . .
C079 C073 C03X 110.5(3) . .
C079 C073 H07C 109.6 . .
C079 C073 H07D 109.6 . .
N01R C074 C02S 111.4(3) . .
N01R C074 H07E 109.3 . .
N01R C074 H07F 109.4 . .
C02S C074 H07E 109.3 . .
C02S C074 H07F 109.4 . .
H07E C074 H07F 108.0 . .
N01Q C078 C02Z 111.2(3) . .
N01Q C078 H07G 109.4 . .
N01Q C078 H07H 109.4 . .
C02Z C078 H07G 109.4 . .
C02Z C078 H07H 109.4 . .
H07G C078 H07H 108.0 . .
N01V C079 C073 118.8(4) . .
O01X C079 N01V 118.5(4) . .
O01X C079 C073 122.8(4) . .
N06V C07A C07N 179.8(6) . .
N072 C07C C07E 179.5(6) . .
N05Z C07D C07V 178.9(6) . .
C07C C07E H07R 109.5 . .
C07C C07E H07S 109.5 . .
C07C C07E H07T 109.5 . .
H07R C07E H07S 109.5 . .
H07R C07E H07T 109.5 . .
H07S C07E H07T 109.5 . .
N05B C07F C07X 178.3(6) . .
N07H C07J C07Y 178.5(7) . .
N07G C07M C081 179.2(7) . .
C07A C07N H07O 109.5 . .
C07A C07N H07P 109.5 . .
C07A C07N H07Q 109.5 . .
H07O C07N H07P 109.5 . .
H07O C07N H07Q 109.5 . .
H07P C07N H07Q 109.5 . .
N07B C07O C080 178.9(8) . .
N076 C07Q C083 179.2(7) . .
N06S C07R C086 178.1(7) . .
N07S C07U C082 175.9(8) . .
C07D C07V H07L 109.5 . .
C07D C07V H07M 109.5 . .
C07D C07V H07N 109.5 . .
H07L C07V H07M 109.5 . .
H07L C07V H07N 109.5 . .
H07M C07V H07N 109.5 . .
C07F C07X H07I 109.5 . .
C07F C07X H07J 109.5 . .
C07F C07X H07K 109.5 . .
H07I C07X H07J 109.5 . .
H07I C07X H07K 109.5 . .
H07J C07X H07K 109.5 . .
C07J C07Y H07U 109.5 . .
C07J C07Y H07V 109.5 . .
C07J C07Y H07W 109.5 . .
H07U C07Y H07V 109.5 . .
H07U C07Y H07W 109.5 . .
H07V C07Y H07W 109.5 . .
N07W C07Z C088 179.1(8) . .
C07O C080 H08G 109.5 . .
C07O C080 H08H 109.5 . .
C07O C080 H08I 109.5 . .
H08G C080 H08H 109.5 . .
H08G C080 H08I 109.5 . .
H08H C080 H08I 109.5 . .
C07M C081 H08J 109.5 . .
C07M C081 H08K 109.5 . .
C07M C081 H08L 109.5 . .
H08J C081 H08K 109.5 . .
H08J C081 H08L 109.5 . .
H08K C081 H08L 109.5 . .
C07U C082 H08M 109.5 . .
C07U C082 H08N 109.5 . .
C07U C082 H08O 109.5 . .
H08M C082 H08N 109.5 . .
H08M C082 H08O 109.5 . .
H08N C082 H08O 109.5 . .
C07Q C083 H08D 109.5 . .
C07Q C083 H08E 109.5 . .
C07Q C083 H08F 109.5 . .
H08D C083 H08E 109.5 . .
H08D C083 H08F 109.5 . .
H08E C083 H08F 109.5 . .
N085 C084 C087 170.7(10) . .
C07R C086 H08A 109.5 . .
C07R C086 H08B 109.5 . .
C07R C086 H08C 109.5 . .
H08A C086 H08B 109.5 . .
H08A C086 H08C 109.5 . .
H08B C086 H08C 109.5 . .
C084 C087 H08S 109.5 . .
C084 C087 H08T 109.5 . .
C084 C087 H08U 109.5 . .
H08S C087 H08T 109.5 . .
H08S C087 H08U 109.5 . .
H08T C087 H08U 109.5 . .
C07Z C088 H08P 109.5 . .
C07Z C088 H08Q 109.5 . .
C07Z C088 H08R 109.5 . .
H08P C088 H08Q 109.5 . .
H08P C088 H08R 109.5 . .
H08Q C088 H08R 109.5 . .

loop_
_geom_bond_atom_site_label_1
_geom_bond_atom_site_label_2
_geom_bond_distance
_geom_bond_site_symmetry_2
P001 F00A 1.605(2) 2_756
P001 F00A 1.605(2) .
P001 F01Z 1.569(3) .
P001 F01Z 1.569(3) 2_756
P001 F03F 1.542(3) .
P001 F03F 1.542(3) 2_756
P002 F00C 1.599(2) .
P002 F00E 1.599(2) .
P002 F01U 1.571(3) .
P002 F01W 1.565(4) .
P002 F020 1.561(3) .
P002 F077 1.546(4) .
P003 F00Q 1.587(3) .
P003 F00S 1.576(3) .
P003 F00Z 1.582(3) .
P003 F012 1.580(3) .
P003 F014 1.582(3) .
P003 F01J 1.585(3) .
P004 F00G 1.597(2) .
P004 F00G 1.597(2) 2_856
P004 F00V 1.583(3) 2_856
P004 F00V 1.583(3) .
P004 F01K 1.574(5) .
P004 F02C 1.565(5) .
P005 F00B 1.579(2) .
P005 F00N 1.586(3) .
P005 F00U 1.584(3) .
P005 F01B 1.599(3) .
P005 F01H 1.585(3) .
P005 F01Y 1.573(3) .
P006 F00P 1.589(3) .
P006 F00Y 1.583(3) .
P006 F05R 1.547(3) .
P006 F066 1.529(3) .
P006 F07I 1.502(4) .
P006 F07P 1.564(5) .
P007 F00D 1.594(3) .
P007 F00R 1.596(3) .
P007 F01F 1.559(3) .
P007 F04R 1.572(4) .
P007 F06Q 1.545(4) .
P007 F06W 1.570(3) .
P008 F013 1.576(3) .
P008 F018 1.586(3) .
P008 F06N 1.543(4) .
P008 F070 1.518(4) .
P008 F07L 1.551(5) .
P008 F07T 1.505(4) .
P009 F01E 1.586(3) .
P009 F01T 1.595(3) .
P009 F021 1.559(3) .
P009 F02A 1.549(3) .
P009 F02G 1.583(3) .
P009 F02H 1.548(3) .
O00F C033 1.219(4) .
O00H C035 1.214(4) .
O00I C04E 1.215(4) .
O00J C060 1.217(4) .
N00K C027 1.338(4) .
N00K C028 1.496(4) .
N00K C02B 1.351(4) .
O00L C063 1.218(5) .
N00M C022 1.336(4) .
N00M C029 1.496(4) .
N00M C02M 1.351(4) .
O00O C059 1.218(4) .
N00T H00T 0.8800 .
N00T N00X 1.372(4) .
N00T C033 1.371(4) .
N00W H00W 0.8800 .
N00W N010 1.373(4) .
N00W C035 1.364(4) .
N00X C02I 1.281(4) .
N010 C042 1.281(4) .
N011 H011 0.8800 .
N011 N015 1.376(4) .
N011 C04E 1.362(4) .
N015 C03E 1.279(4) .
N016 H016 0.8800 .
N016 N01C 1.371(4) .
N016 C059 1.359(5) .
N017 N01D 1.360(4) .
N017 C044 1.274(5) .
N019 N01L 1.372(4) .
N019 C04Y 1.281(5) .
N01A C049 1.337(5) .
N01A C06D 1.344(5) .
N01A C06P 1.498(5) .
N01C C04G 1.287(4) .
N01D H01D 0.8800 .
N01D C060 1.370(5) .
N01G N01I 1.368(4) .
N01G C05K 1.280(5) .
N01I H01I 0.8800 .
N01I C063 1.357(5) .
N01L H01L 0.8800 .
N01L C06X 1.357(5) .
N01M C065 1.346(5) .
N01M C06K 1.343(5) .
N01M C071 1.491(5) .
N01N C03P 1.336(5) .
N01N C05F 1.346(5) .
N01N C068 1.495(5) .
N01O C05G 1.335(5) .
N01O C06T 1.351(5) .
N01O C06Z 1.503(4) .
N01P N01V 1.374(4) .
N01P C04A 1.280(5) .
N01Q C06C 1.343(5) .
N01Q C06L 1.347(5) .
N01Q C078 1.491(5) .
N01R C06J 1.347(5) .
N01R C06R 1.339(5) .
N01R C074 1.497(5) .
O01S C06X 1.225(5) .
N01V H01V 0.8800 .
N01V C079 1.349(5) .
O01X C079 1.231(5) .
C022 H022 0.9500 .
C022 C039 1.367(5) .
C023 C03J 1.393(5) .
C023 C048 1.508(5) .
C023 C04J 1.391(5) .
C024 C02J 1.408(5) .
C024 C02K 1.397(5) .
C024 C02U 1.472(5) .
C025 C029 1.506(5) .
C025 C05A 1.389(5) .
C025 C05L 1.389(5) .
C026 C028 1.511(5) .
C026 C02T 1.384(5) .
C026 C05Q 1.388(5) .
C027 H027 0.9500 .
C027 C03A 1.377(5) .
C028 H02A 0.9900 .
C028 H02B 0.9900 .
C029 H02D 0.9900 .
C029 H02E 0.9900 .
C02B H02C 0.9500 .
C02B C02Y 1.366(5) .
C02D H02F 0.9500 .
C02D C03G 1.414(5) .
C02D C051 1.376(5) .
C02E H02G 0.9500 .
C02E C03G 1.389(5) .
C02E C05E 1.384(5) .
C02F H02H 0.9500 .
C02F C034 1.377(5) .
C02F C03Z 1.404(5) .
C02I H02I 0.9500 .
C02I C03T 1.454(5) .
C02J H02J 0.9500 .
C02J C02L 1.374(5) .
C02K H02K 0.9500 .
C02K C04B 1.374(5) .
C02L H02L 0.9500 .
C02L C03T 1.397(5) .
C02M H02M 0.9500 .
C02M C02P 1.363(5) .
C02N H02N 0.9500 .
C02N C03Z 1.394(5) .
C02N C05P 1.383(5) .
C02O C040 1.394(5) .
C02O C057 1.509(5) .
C02O C05Y 1.387(5) .
C02P H02P 0.9500 .
C02P C03I 1.397(5) .
C02Q C032 1.403(5) .
C02Q C04F 1.509(5) .
C02Q C04S 1.395(5) .
C02R H02R 0.9500 .
C02R C03C 1.392(5) .
C02R C03S 1.375(5) .
C02S C056 1.389(5) .
C02S C05O 1.377(6) .
C02S C074 1.510(5) .
C02T H02T 0.9500 .
C02T C045 1.397(5) .
C02U C02Y 1.405(5) .
C02U C03A 1.391(5) .
C02V H02V 0.9500 .
C02V C036 1.390(5) .
C02V C050 1.387(5) .
C02W C053 1.397(5) .
C02W C05J 1.507(5) .
C02W C06B 1.397(5) .
C02X C03O 1.386(5) .
C02X C04H 1.393(5) .
C02X C064 1.507(5) .
C02Y H02Y 0.9500 .
C02Z C06I 1.384(6) .
C02Z C06M 1.392(6) .
C02Z C078 1.500(5) .
C030 H030 0.9500 .
C030 C038 1.369(5) .
C030 C03C 1.406(5) .
C031 H031 0.9500 .
C031 C049 1.374(5) .
C031 C061 1.402(5) .
C032 H032 0.9500 .
C032 C03O 1.375(5) .
C033 C057 1.513(5) .
C034 H034 0.9500 .
C034 C03R 1.406(5) .
C035 C048 1.512(5) .
C036 C047 1.472(5) .
C036 C052 1.403(5) .
C037 C03Q 1.470(5) .
C037 C058 1.392(5) .
C037 C05C 1.403(5) .
C038 H038 0.9500 .
C038 C03N 1.397(5) .
C039 H039 0.9500 .
C039 C03I 1.387(5) .
C03A H03A 0.9500 .
C03B H03B 0.9500 .
C03B C03U 1.396(5) .
C03B C04D 1.386(5) .
C03C C03I 1.479(5) .
C03D C03Z 1.469(5) .
C03D C041 1.392(5) .
C03D C04M 1.398(5) .
C03E H03E 0.9500 .
C03E C03H 1.454(5) .
C03G C061 1.472(5) .
C03H C051 1.399(5) .
C03H C05E 1.398(5) .
C03J H03J 0.9500 .
C03J C04K 1.371(5) .
C03K C03L 1.387(6) .
C03K C045 1.372(6) .
C03K C06Z 1.520(5) .
C03L H03L 0.9500 .
C03L C05Q 1.384(5) .
C03M C03Y 1.389(5) .
C03M C04X 1.392(5) .
C03M C06Y 1.517(5) .
C03N C03S 1.408(5) .
C03N C042 1.453(5) .
C03O H03O 0.9500 .
C03P H03P 0.9500 .
C03P C04M 1.361(5) .
C03Q C04U 1.398(5) .
C03Q C05N 1.389(5) .
C03R C04G 1.458(5) .
C03R C05P 1.390(5) .
C03S H03S 0.9500 .
C03T C04B 1.408(5) .
C03U C05K 1.458(5) .
C03U C06U 1.390(5) .
C03V C044 1.462(5) .
C03V C04I 1.382(5) .
C03V C04Q 1.399(5) .
C03W H03W 0.9500 .
C03W C03X 1.394(5) .
C03W C053 1.381(5) .
C03X C05X 1.396(5) .
C03X C073 1.515(5) .
C03Y H03Y 0.9500 .
C03Y C040 1.388(5) .
C040 H040 0.9500 .
C041 H041 0.9500 .
C041 C05F 1.377(5) .
C042 H042 0.9500 .
C043 H043 0.9500 .
C043 C061 1.389(5) .
C043 C06D 1.373(5) .
C044 H044 0.9500 .
C045 H045 0.9500 .
C046 H046 0.9500 .
C046 C04L 1.393(6) .
C046 C06I 1.379(5) .
C047 C04C 1.402(5) .
C047 C06H 1.390(5) .
C048 H04A 0.9900 .
C048 H04D 0.9900 .
C049 H049 0.9500 .
C04A H04E 0.9500 .
C04A C06G 1.466(5) .
C04B H04B 0.9500 .
C04C H04C 0.9500 .
C04C C05G 1.372(5) .
C04D H04F 0.9500 .
C04D C05I 1.381(5) .
C04E C05J 1.515(5) .
C04F H04G 0.9900 .
C04F H04H 0.9900 .
C04F C059 1.515(5) .
C04G H04L 0.9500 .
C04H H04M 0.9500 .
C04H C04S 1.371(5) .
C04I H04I 0.9500 .
C04I C058 1.387(5) .
C04J H04J 0.9500 .
C04J C05D 1.385(5) .
C04K H04K 0.9500 .
C04K C04N 1.399(5) .
C04L C05U 1.389(5) .
C04L C068 1.506(5) .
C04M H04N 0.9500 .
C04N C05D 1.385(5) .
C04N C06E 1.513(5) .
C04O H04O 0.9500 .
C04O C05L 1.391(5) .
C04O C05T 1.391(6) .
C04P H04P 0.9500 .
C04P C04V 1.380(5) .
C04P C056 1.394(5) .
C04Q H04Q 0.9500 .
C04Q C05C 1.369(5) .
C04S H04S 0.9500 .
C04T C04W 1.476(5) .
C04T C05W 1.397(5) .
C04T C06O 1.390(5) .
C04U H04U 0.9500 .
C04U C065 1.374(5) .
C04V C06F 1.395(5) .
C04V C06P 1.508(5) .
C04W C05H 1.392(5) .
C04W C06A 1.400(5) .
C04X H04X 0.9500 .
C04X C05Y 1.381(6) .
C04Y H04Y 0.9500 .
C04Y C055 1.470(5) .
C04Z H04Z 0.9500 .
C04Z C05H 1.383(5) .
C04Z C06G 1.386(5) .
C050 H050 0.9500 .
C050 C055 1.381(5) .
C051 H051 0.9500 .
C052 H052 0.9500 .
C052 C062 1.364(5) .
C053 H053 0.9500 .
C054 C05I 1.477(5) .
C054 C05M 1.394(5) .
C054 C069 1.391(5) .
C055 C062 1.397(5) .
C056 H056 0.9500 .
C057 H05A 0.9900 .
C057 H05B 0.9900 .
C058 H058 0.9500 .
C05A H05C 0.9500 .
C05A C05S 1.391(5) .
N05B C07F 1.165(6) .
C05C H05D 0.9500 .
C05D H05E 0.9500 .
C05E H05F 0.9500 .
C05F H05K 0.9500 .
C05G H05G 0.9500 .
C05H H05H 0.9500 .
C05I C05V 1.411(5) .
C05J H05I 0.9900 .
C05J H05J 0.9900 .
C05K H05M 0.9500 .
C05L H05L 0.9500 .
C05M H05P 0.9500 .
C05M C06L 1.376(5) .
C05N H05N 0.9500 .
C05N C06K 1.368(5) .
C05O H05O 0.9500 .
C05O C06F 1.392(5) .
C05P H05R 0.9500 .
C05Q H05Q 0.9500 .
C05S H05S 0.9500 .
C05S C05T 1.379(6) .
C05T C071 1.504(5) .
C05U H05U 0.9500 .
C05U C06M 1.385(6) .
C05V H05V 0.9500 .
C05V C06U 1.366(5) .
C05W H05W 0.9500 .
C05W C06R 1.375(5) .
C05X H05X 0.9500 .
C05X C06B 1.380(5) .
C05Y H05Y 0.9500 .
N05Z C07D 1.160(6) .
C060 C06E 1.502(5) .
C062 H062 0.9500 .
C063 C064 1.518(5) .
C064 H06Q 0.9900 .
C064 H06S 0.9900 .
C065 H065 0.9500 .
C067 H067 0.9500 .
C067 C06A 1.372(5) .
C067 C06G 1.399(5) .
C068 H06U 0.9900 .
C068 H06V 0.9900 .
C069 H069 0.9500 .
C069 C06C 1.361(6) .
C06A H06G 0.9500 .
C06B H06I 0.9500 .
C06C H06W 0.9500 .
C06D H06J 0.9500 .
C06E H06E 0.9900 .
C06E H06F 0.9900 .
C06F H06L 0.9500 .
C06H H06H 0.9500 .
C06H C06T 1.365(5) .
C06I H06X 0.9500 .
C06J H06M 0.9500 .
C06J C06O 1.364(6) .
C06K H06K 0.9500 .
C06L H06Y 0.9500 .
C06M H06Z 0.9500 .
C06O H06O 0.9500 .
C06P H06N 0.9900 .
C06P H06P 0.9900 .
C06R H06R 0.9500 .
N06S C07R 1.106(6) .
C06T H06T 0.9500 .
C06U H06 0.9500 .
N06V C07A 1.134(6) .
C06X C06Y 1.498(6) .
C06Y H06A 0.9900 .
C06Y H06B 0.9900 .
C06Z H06C 0.9900 .
C06Z H06D 0.9900 .
C071 H07A 0.9900 .
C071 H07B 0.9900 .
N072 C07C 1.138(6) .
C073 H07C 0.9900 .
C073 H07D 0.9900 .
C073 C079 1.507(6) .
C074 H07E 0.9900 .
C074 H07F 0.9900 .
N076 C07Q 1.123(6) .
C078 H07G 0.9900 .
C078 H07H 0.9900 .
C07A C07N 1.436(7) .
N07B C07O 1.109(6) .
C07C C07E 1.447(7) .
C07D C07V 1.450(7) .
C07E H07R 0.9800 .
C07E H07S 0.9800 .
C07E H07T 0.9800 .
C07F C07X 1.446(7) .
N07G C07M 1.156(7) .
N07H C07J 1.135(6) .
C07J C07Y 1.434(7) .
C07M C081 1.446(8) .
C07N H07O 0.9800 .
C07N H07P 0.9800 .
C07N H07Q 0.9800 .
C07O C080 1.460(7) .
C07Q C083 1.435(8) .
C07R C086 1.452(8) .
N07S C07U 1.127(7) .
C07U C082 1.475(8) .
C07V H07L 0.9800 .
C07V H07M 0.9800 .
C07V H07N 0.9800 .
N07W C07Z 1.169(8) .
C07X H07I 0.9800 .
C07X H07J 0.9800 .
C07X H07K 0.9800 .
C07Y H07U 0.9800 .
C07Y H07V 0.9800 .
C07Y H07W 0.9800 .
C07Z C088 1.466(10) .
C080 H08G 0.9800 .
C080 H08H 0.9800 .
C080 H08I 0.9800 .
C081 H08J 0.9800 .
C081 H08K 0.9800 .
C081 H08L 0.9800 .
C082 H08M 0.9800 .
C082 H08N 0.9800 .
C082 H08O 0.9800 .
C083 H08D 0.9800 .
C083 H08E 0.9800 .
C083 H08F 0.9800 .
C084 N085 1.168(9) .
C084 C087 1.430(10) .
C086 H08A 0.9800 .
C086 H08B 0.9800 .
C086 H08C 0.9800 .
C087 H08S 0.9800 .
C087 H08T 0.9800 .
C087 H08U 0.9800 .
C088 H08P 0.9800 .
C088 H08Q 0.9800 .
C088 H08R 0.9800 .
